data_7017420
loop_
_publ_author_name
'Clegg, Oliver R.'
'Fennessy, Rebecca V.'
'Harding, Lindsay P.'
'Rice, Craig R.'
'Riis-Johannessen, T'
'Fletcher, Nicholas C.'

_publ_section_title
;
 Diastereoselective assembly of pentanuclear circular helicates.
;
_journal_issue 45
_journal_name_full 'Dalton transactions (Cambridge, England : 2003)'
_journal_page_first 12381
_journal_page_last 12387
_journal_paper_doi 10.1039/c1dt11414j
_journal_volume 40
_journal_year 2011
_chemical_formula_sum 'C230 H270 F30 N40 O60 S20 Zn5'
_chemical_formula_weight 6092.91
_chemical_name_systematic
;
?
;
_space_group_IT_number 2
_symmetry_cell_setting triclinic
_symmetry_space_group_name_Hall '-P 1'
_symmetry_space_group_name_H-M 'P -1'
_atom_sites_solution_hydrogens geom
_atom_sites_solution_primary direct
_atom_sites_solution_secondary difmap
_audit_creation_method SHELXL-97
_cell_angle_alpha 79.876(2)
_cell_angle_beta 85.013(2)
_cell_angle_gamma 77.697(2)
_cell_formula_units_Z 2
_cell_length_a 20.3776(13)
_cell_length_b 21.5461(15)
_cell_length_c 28.7397(19)
_cell_measurement_temperature 150(2)
_cell_volume 12120.6(14)
_computing_cell_refinement 'SAINT (Bruker, 2001)'
_computing_data_collection 'SMART (Bruker, 2001)'
_computing_data_reduction 'SHELXTL (Bruker, 2001)'
_computing_molecular_graphics 'SHELXTL (Bruker, 2001)'
_computing_publication_material 'SHELXTL (Bruker, 2001)'
_computing_structure_refinement 'SHELXTL (Bruker, 2001)'
_computing_structure_solution 'SHELXTL (Bruker, 2001)'
_diffrn_ambient_temperature 150(2)
_diffrn_detector_area_resol_mean 5.6
_diffrn_measured_fraction_theta_full 0.992
_diffrn_measured_fraction_theta_max 0.992
_diffrn_measurement_device_type 'CCD area detector'
_diffrn_measurement_method 'frames each covering 0.3\% in\w'
_diffrn_radiation_monochromator graphite
_diffrn_radiation_source 'fine-focus sealed tube'
_diffrn_radiation_type MoK\a
_diffrn_radiation_wavelength 0.71073
_diffrn_reflns_av_R_equivalents 0.0667
_diffrn_reflns_av_sigmaI/netI 0.0767
_diffrn_reflns_limit_h_max 22
_diffrn_reflns_limit_h_min -22
_diffrn_reflns_limit_k_max 23
_diffrn_reflns_limit_k_min -24
_diffrn_reflns_limit_l_max 32
_diffrn_reflns_limit_l_min -31
_diffrn_reflns_number 131442
_diffrn_reflns_theta_full 23.37
_diffrn_reflns_theta_max 23.37
_diffrn_reflns_theta_min 1.44
_exptl_absorpt_coefficient_mu 0.776
_exptl_crystal_colour yellow
_exptl_crystal_density_diffrn 1.669
_exptl_crystal_density_method 'not measured'
_exptl_crystal_description prism
_exptl_crystal_F_000 6300
_exptl_crystal_size_max 0.5
_exptl_crystal_size_mid 0.2
_exptl_crystal_size_min 0.2
_platon_squeeze_details
;
;
_refine_diff_density_max 1.417
_refine_diff_density_min -1.425
_refine_diff_density_rms 0.120
_refine_ls_extinction_method none
_refine_ls_goodness_of_fit_ref 1.069
_refine_ls_hydrogen_treatment constr
_refine_ls_matrix_type full
_refine_ls_number_parameters 2360
_refine_ls_number_reflns 35025
_refine_ls_number_restraints 369
_refine_ls_restrained_S_all 1.080
_refine_ls_R_factor_all 0.1415
_refine_ls_R_factor_gt 0.1032
_refine_ls_shift/su_max 0.014
_refine_ls_shift/su_mean 0.001
_refine_ls_structure_factor_coef Fsqd
_refine_ls_weighting_details 'calc w=1/[\s^2^(Fo^2^)+(0.1717P)^2^+35.0160P] where P=(Fo^2^+2Fc^2^)/3'
_refine_ls_weighting_scheme calc
_refine_ls_wR_factor_gt 0.2819
_refine_ls_wR_factor_ref 0.3051
_reflns_number_gt 22284
_reflns_number_total 35025
_reflns_threshold_expression >2sigma(I)
_cod_data_source_file c1dt11414j.txt
_cod_data_source_block zn5l5
_cod_depositor_comments
;
The following automatic conversions were performed:

'_symmetry_cell_setting' value 'Triclinic' changed to 'triclinic'
according to /home/saulius/struct/CIF-dictionaries/cif_core.dic
dictionary named 'cif_core.dic' version 2.4.1 from 2010-06-29.

Automatic conversion script
Id: cif_fix_values 1715 2011-07-08 13:25:40Z adriana 
;
_cod_original_sg_symbol_H-M P-1
_cod_database_code 7017420

loop_
_symmetry_equiv_pos_as_xyz
'x, y, z'
'-x, -y, -z'

loop_
_atom_site_label
_atom_site_type_symbol
_atom_site_fract_x
_atom_site_fract_y
_atom_site_fract_z
_atom_site_U_iso_or_equiv
_atom_site_adp_type
_atom_site_occupancy
_atom_site_symmetry_multiplicity
_atom_site_calc_flag
_atom_site_refinement_flags
_atom_site_disorder_assembly
_atom_site_disorder_group
Zn1 Zn 0.81108(5) 0.53165(5) 0.20855(4) 0.0445(3) Uani 1 1 d . . .
Zn2 Zn 0.61242(5) 0.34810(5) 0.00995(3) 0.0434(3) Uani 1 1 d . . .
Zn3 Zn 0.31440(6) 0.10879(5) 0.16349(4) 0.0521(3) Uani 1 1 d . . .
Zn4 Zn 0.64503(4) 0.37617(4) 0.49794(3) 0.0348(2) Uani 1 1 d . . .
Zn5 Zn 0.34274(5) 0.12201(4) 0.47616(4) 0.0395(3) Uani 1 1 d . . .
N10 N 0.7457(3) 0.3668(3) 0.4775(2) 0.0362(16) Uani 1 1 d . . .
C11 C 0.7711(4) 0.3320(4) 0.4444(3) 0.0332(19) Uani 1 1 d . . .
C12 C 0.8359(4) 0.3316(4) 0.4243(3) 0.047(2) Uani 1 1 d . . .
H12 H 0.8553 0.3041 0.4021 0.057 Uiso 1 1 calc R . .
C13 C 0.8706(4) 0.3733(5) 0.4383(3) 0.048(2) Uani 1 1 d . . .
H13 H 0.9139 0.3765 0.4242 0.058 Uiso 1 1 calc R . .
C14 C 0.8437(4) 0.4095(4) 0.4719(3) 0.044(2) Uani 1 1 d . . .
H14 H 0.8676 0.4383 0.4811 0.053 Uiso 1 1 calc R . .
C15 C 0.7809(4) 0.4041(4) 0.4926(3) 0.039(2) Uani 1 1 d . . .
C16 C 0.7399(4) 0.4368(4) 0.5310(2) 0.0339(19) Uani 1 1 d D . .
O17 O 0.6763(2) 0.4512(3) 0.52717(19) 0.0397(14) Uani 1 1 d D . .
N18 N 0.7663(3) 0.4440(3) 0.5699(2) 0.0397(17) Uani 1 1 d D . .
C19 C 0.7207(4) 0.4680(4) 0.6106(3) 0.048(2) Uani 1 1 d D . .
H19A H 0.6756 0.4584 0.6095 0.058 Uiso 1 1 calc R . .
H19B H 0.7396 0.4459 0.6412 0.058 Uiso 1 1 calc R . .
C20 C 0.7154(5) 0.5367(4) 0.6068(4) 0.063(3) Uani 1 1 d D . .
H20A H 0.7598 0.5458 0.6099 0.095 Uiso 1 1 calc R . .
H20B H 0.6842 0.5527 0.6320 0.095 Uiso 1 1 calc R . .
H20C H 0.6985 0.5582 0.5760 0.095 Uiso 1 1 calc R . .
C21 C 0.8392(4) 0.4249(4) 0.5780(3) 0.047(2) Uani 1 1 d D . .
H21A H 0.8650 0.4395 0.5488 0.056 Uiso 1 1 calc R . .
H21B H 0.8497 0.4462 0.6035 0.056 Uiso 1 1 calc R . .
C22 C 0.8597(5) 0.3554(5) 0.5910(4) 0.069(3) Uani 1 1 d D . .
H22A H 0.8352 0.3411 0.6204 0.104 Uiso 1 1 calc R . .
H22B H 0.9081 0.3441 0.5957 0.104 Uiso 1 1 calc R . .
H22C H 0.8495 0.3343 0.5657 0.104 Uiso 1 1 calc R . .
N30 N 0.6641(3) 0.2983(3) 0.4547(2) 0.0340(16) Uani 1 1 d . . .
C31 C 0.7237(4) 0.2948(4) 0.4323(3) 0.045(2) Uani 1 1 d . . .
S32 S 0.73503(12) 0.25203(13) 0.38638(9) 0.0555(7) Uani 1 1 d . . .
C33 C 0.6553(5) 0.2373(5) 0.3987(4) 0.054(3) Uani 1 1 d . . .
H33 H 0.6348 0.2135 0.3814 0.065 Uiso 1 1 calc R . .
C34 C 0.6258(4) 0.2642(4) 0.4363(3) 0.040(2) Uani 1 1 d . . .
C40 C 0.5046(4) 0.2611(4) 0.4310(3) 0.039(2) Uani 1 1 d . . .
H40 H 0.5108 0.2682 0.3975 0.046 Uiso 1 1 calc R . .
C41 C 0.5589(4) 0.2582(4) 0.4590(3) 0.037(2) Uani 1 1 d . . .
C42 C 0.5491(4) 0.2478(4) 0.5086(3) 0.043(2) Uani 1 1 d . . .
H42 H 0.5852 0.2453 0.5280 0.052 Uiso 1 1 calc R . .
C43 C 0.4866(4) 0.2411(4) 0.5287(3) 0.039(2) Uani 1 1 d . . .
H43 H 0.4795 0.2350 0.5622 0.047 Uiso 1 1 calc R . .
C44 C 0.4335(4) 0.2432(4) 0.5005(3) 0.0362(19) Uani 1 1 d . . .
H44 H 0.3910 0.2374 0.5149 0.043 Uiso 1 1 calc R . .
C45 C 0.4422(4) 0.2537(3) 0.4517(3) 0.036(2) Uani 1 1 d . . .
N50 N 0.3400(3) 0.2188(3) 0.4349(2) 0.0329(15) Uani 1 1 d . . .
C51 C 0.2907(4) 0.2334(4) 0.4063(3) 0.038(2) Uani 1 1 d . . .
S52 S 0.29604(11) 0.29771(10) 0.36191(8) 0.0452(6) Uani 1 1 d . . .
C53 C 0.3698(4) 0.3048(4) 0.3829(3) 0.038(2) Uani 1 1 d . . .
H53 H 0.3961 0.3355 0.3692 0.046 Uiso 1 1 calc R . .
C54 C 0.3854(4) 0.2592(4) 0.4228(3) 0.0360(19) Uani 1 1 d . . .
N60 N 0.2539(3) 0.1422(3) 0.4443(3) 0.0459(19) Uani 1 1 d . . .
C61 C 0.2396(4) 0.1933(4) 0.4104(3) 0.044(2) Uani 1 1 d . . .
C62 C 0.1839(5) 0.2053(5) 0.3843(4) 0.064(3) Uani 1 1 d . . .
H62 H 0.1729 0.2434 0.3618 0.077 Uiso 1 1 calc R . .
C63 C 0.1449(5) 0.1601(5) 0.3918(5) 0.084(4) Uani 1 1 d . . .
H63 H 0.1069 0.1663 0.3733 0.101 Uiso 1 1 calc R . .
C64 C 0.1585(5) 0.1063(5) 0.4251(5) 0.078(4) Uani 1 1 d . . .
H64 H 0.1318 0.0743 0.4292 0.093 Uiso 1 1 calc R . .
C65 C 0.2130(4) 0.0997(4) 0.4528(4) 0.059(3) Uani 1 1 d . . .
C66 C 0.2415(4) 0.0450(4) 0.4896(5) 0.075(4) Uani 1 1 d D . .
O67 O 0.3039(3) 0.0340(3) 0.4938(3) 0.0590(19) Uani 1 1 d D . .
N68 N 0.2020(4) 0.0092(5) 0.5127(4) 0.101(3) Uani 1 1 d DU . .
C69 C 0.1276(5) 0.0224(7) 0.5161(6) 0.120(4) Uani 1 1 d DU . .
H69A H 0.1123 0.0681 0.5022 0.144 Uiso 1 1 calc R . .
H69B H 0.1134 -0.0035 0.4950 0.144 Uiso 1 1 calc R . .
C70 C 0.0943(7) 0.0133(11) 0.5550(7) 0.174(7) Uani 1 1 d DU . .
H70A H 0.0856 -0.0305 0.5606 0.261 Uiso 1 1 calc R . .
H70B H 0.0514 0.0444 0.5538 0.261 Uiso 1 1 calc R . .
H70C H 0.1200 0.0189 0.5807 0.261 Uiso 1 1 calc R . .
C71 C 0.2369(6) -0.0570(5) 0.5418(5) 0.112(5) Uani 1 1 d D . .
H71A H 0.2067 -0.0883 0.5467 0.135 Uiso 1 1 calc R . .
H71B H 0.2793 -0.0756 0.5253 0.135 Uiso 1 1 calc R . .
C72 C 0.2498(7) -0.0413(6) 0.5861(4) 0.094(4) Uani 1 1 d D . .
H72A H 0.2812 -0.0117 0.5806 0.140 Uiso 1 1 calc R . .
H72B H 0.2695 -0.0806 0.6070 0.140 Uiso 1 1 calc R . .
H72C H 0.2075 -0.0206 0.6009 0.140 Uiso 1 1 calc R . .
N80 N 0.5477(3) 0.3951(3) 0.5272(2) 0.0341(16) Uani 1 1 d . . .
C81 C 0.4959(4) 0.4158(4) 0.4990(3) 0.0340(19) Uani 1 1 d . . .
C82 C 0.4302(4) 0.4179(4) 0.5160(3) 0.041(2) Uani 1 1 d . . .
H82 H 0.3936 0.4345 0.4959 0.050 Uiso 1 1 calc R . .
C83 C 0.4199(4) 0.3945(4) 0.5639(3) 0.038(2) Uani 1 1 d . . .
H83 H 0.3756 0.3937 0.5768 0.045 Uiso 1 1 calc R . .
C84 C 0.4736(4) 0.3724(4) 0.5927(3) 0.038(2) Uani 1 1 d . . .
H84 H 0.4664 0.3568 0.6253 0.046 Uiso 1 1 calc R . .
C85 C 0.5383(4) 0.3734(4) 0.5733(3) 0.0341(19) Uani 1 1 d . . .
C86 C 0.6046(4) 0.3467(4) 0.5958(3) 0.0311(18) Uani 1 1 d . . .
O87 O 0.6517(3) 0.3234(3) 0.56848(19) 0.0414(14) Uani 1 1 d . . .
N88 N 0.6138(3) 0.3457(3) 0.6415(2) 0.0348(16) Uani 1 1 d . . .
C89 C 0.5648(4) 0.3778(4) 0.6739(3) 0.042(2) Uani 1 1 d . . .
H89A H 0.5455 0.3449 0.6961 0.050 Uiso 1 1 calc R . .
H89B H 0.5278 0.4062 0.6556 0.050 Uiso 1 1 calc R . .
C90 C 0.5936(5) 0.4172(5) 0.7020(3) 0.050(2) Uani 1 1 d . . .
H90A H 0.6274 0.3889 0.7225 0.076 Uiso 1 1 calc R . .
H90B H 0.5575 0.4398 0.7214 0.076 Uiso 1 1 calc R . .
H90C H 0.6147 0.4487 0.6803 0.076 Uiso 1 1 calc R . .
C91 C 0.6771(4) 0.3081(4) 0.6610(3) 0.045(2) Uani 1 1 d . . .
H91A H 0.6970 0.3349 0.6782 0.054 Uiso 1 1 calc R . .
H91B H 0.7093 0.2956 0.6347 0.054 Uiso 1 1 calc R . .
C92 C 0.6658(8) 0.2471(6) 0.6948(6) 0.127(7) Uani 1 1 d . . .
H92A H 0.6403 0.2593 0.7235 0.190 Uiso 1 1 calc R . .
H92B H 0.7093 0.2197 0.7034 0.190 Uiso 1 1 calc R . .
H92C H 0.6405 0.2234 0.6792 0.190 Uiso 1 1 calc R . .
C100 C 0.5166(4) 0.4323(4) 0.4494(3) 0.0341(19) Uani 1 1 d . . .
S101 S 0.46706(10) 0.44408(11) 0.40268(8) 0.0419(5) Uani 1 1 d . . .
C102 C 0.5358(4) 0.4487(4) 0.3642(3) 0.044(2) Uani 1 1 d . . .
H102 H 0.5346 0.4562 0.3307 0.053 Uiso 1 1 calc R . .
C103 C 0.5928(4) 0.4400(4) 0.3887(3) 0.038(2) Uani 1 1 d . . .
N104 N 0.5821(3) 0.4312(3) 0.4372(2) 0.0345(16) Uani 1 1 d . . .
C110 C 0.6861(4) 0.4166(4) 0.3277(3) 0.044(2) Uani 1 1 d . . .
H110 H 0.6603 0.3926 0.3146 0.052 Uiso 1 1 calc R . .
C111 C 0.6610(4) 0.4457(4) 0.3678(3) 0.041(2) Uani 1 1 d . . .
C112 C 0.6991(4) 0.4791(4) 0.3875(3) 0.038(2) Uani 1 1 d . . .
H112 H 0.6825 0.4976 0.4150 0.045 Uiso 1 1 calc R . .
C113 C 0.7613(4) 0.4852(4) 0.3671(3) 0.042(2) Uani 1 1 d . . .
H113 H 0.7878 0.5080 0.3806 0.050 Uiso 1 1 calc R . .
C114 C 0.7856(4) 0.4591(4) 0.3279(3) 0.044(2) Uani 1 1 d . . .
H114 H 0.8282 0.4652 0.3140 0.053 Uiso 1 1 calc R . .
C115 C 0.7499(4) 0.4239(4) 0.3076(3) 0.039(2) Uani 1 1 d . . .
C120 C 0.8400(4) 0.3958(4) 0.1980(3) 0.042(2) Uani 1 1 d . . .
S121 S 0.82424(13) 0.31934(12) 0.20688(9) 0.0567(7) Uani 1 1 d . . .
C122 C 0.7807(5) 0.3350(5) 0.2576(3) 0.055(3) Uani 1 1 d . . .
H122 H 0.7593 0.3048 0.2781 0.066 Uiso 1 1 calc R . .
C123 C 0.7795(4) 0.3942(4) 0.2661(3) 0.042(2) Uani 1 1 d . . .
N124 N 0.8132(3) 0.4286(3) 0.2307(2) 0.0407(17) Uani 1 1 d . . .
N130 N 0.8661(3) 0.4896(4) 0.1545(3) 0.0453(18) Uani 1 1 d . . .
C131 C 0.8729(4) 0.4270(5) 0.1544(3) 0.049(2) Uani 1 1 d . . .
C132 C 0.9031(5) 0.3977(6) 0.1164(4) 0.061(3) Uani 1 1 d . . .
H132 H 0.9090 0.3526 0.1170 0.073 Uiso 1 1 calc R . .
C133 C 0.9241(5) 0.4382(6) 0.0775(4) 0.064(3) Uani 1 1 d . . .
H133 H 0.9442 0.4203 0.0505 0.077 Uiso 1 1 calc R . .
C134 C 0.9170(5) 0.5026(6) 0.0767(3) 0.059(3) Uani 1 1 d . . .
H134 H 0.9318 0.5293 0.0497 0.070 Uiso 1 1 calc R . .
C135 C 0.8873(4) 0.5284(5) 0.1167(3) 0.051(2) Uani 1 1 d . . .
C136 C 0.8685(5) 0.5981(4) 0.1223(3) 0.065(3) Uani 1 1 d D . .
O137 O 0.8231(3) 0.6104(3) 0.1541(2) 0.0591(17) Uani 1 1 d D . .
N138 N 0.8961(6) 0.6426(5) 0.0963(3) 0.102(4) Uani 1 1 d DU . .
C139 C 0.8582(9) 0.7158(5) 0.0964(6) 0.165(8) Uani 1 1 d DU . .
H13A H 0.8715 0.7437 0.0675 0.198 Uiso 1 1 calc R . .
H13B H 0.8089 0.7194 0.0977 0.198 Uiso 1 1 calc R . .
C140 C 0.8777(13) 0.7339(8) 0.1367(7) 0.199(11) Uani 1 1 d DU . .
H14A H 0.8644 0.7058 0.1650 0.298 Uiso 1 1 calc R . .
H14B H 0.8558 0.7786 0.1385 0.298 Uiso 1 1 calc R . .
H14C H 0.9267 0.7299 0.1349 0.298 Uiso 1 1 calc R . .
C141 C 0.9612(7) 0.6335(7) 0.0711(5) 0.146(7) Uani 1 1 d DU . .
H14D H 0.9895 0.6584 0.0835 0.175 Uiso 1 1 calc R . .
H14E H 0.9831 0.5874 0.0783 0.175 Uiso 1 1 calc R . .
C142 C 0.9603(13) 0.6515(10) 0.0221(6) 0.217(12) Uani 1 1 d DU . .
H14F H 0.9445 0.6192 0.0083 0.325 Uiso 1 1 calc R . .
H14G H 1.0057 0.6547 0.0091 0.325 Uiso 1 1 calc R . .
H14H H 0.9299 0.6934 0.0144 0.325 Uiso 1 1 calc R . .
N150 N 0.7746(3) 0.5936(3) 0.2566(3) 0.0434(18) Uani 1 1 d . . .
C151 C 0.7090(4) 0.6073(4) 0.2679(3) 0.048(2) Uani 1 1 d . . .
C152 C 0.6827(5) 0.6454(5) 0.3022(4) 0.054(2) Uani 1 1 d . . .
H152 H 0.6357 0.6550 0.3096 0.065 Uiso 1 1 calc R . .
C153 C 0.7257(5) 0.6683(5) 0.3247(4) 0.061(3) Uani 1 1 d . . .
H153 H 0.7093 0.6953 0.3477 0.073 Uiso 1 1 calc R . .
C154 C 0.7950(5) 0.6516(5) 0.3135(3) 0.056(3) Uani 1 1 d . . .
H154 H 0.8259 0.6655 0.3303 0.067 Uiso 1 1 calc R . .
C155 C 0.8178(4) 0.6164(4) 0.2795(3) 0.043(2) Uani 1 1 d . . .
C156 C 0.8898(4) 0.5886(5) 0.2614(3) 0.043(2) Uani 1 1 d . . .
O157 O 0.8973(3) 0.5401(3) 0.2425(2) 0.0506(16) Uani 1 1 d . . .
N158 N 0.9405(4) 0.6166(4) 0.2658(3) 0.054(2) Uani 1 1 d . . .
C159 C 0.9371(6) 0.6791(5) 0.2788(4) 0.068(3) Uani 1 1 d . . .
H15A H 0.8904 0.7039 0.2760 0.082 Uiso 1 1 calc R . .
H15B H 0.9663 0.7025 0.2561 0.082 Uiso 1 1 calc R . .
C160 C 0.9587(6) 0.6763(7) 0.3296(5) 0.092(4) Uani 1 1 d . . .
H16A H 0.9274 0.6569 0.3525 0.138 Uiso 1 1 calc R . .
H16B H 0.9582 0.7200 0.3351 0.138 Uiso 1 1 calc R . .
H16C H 1.0042 0.6502 0.3332 0.138 Uiso 1 1 calc R . .
C161 C 1.0075(5) 0.5836(5) 0.2496(4) 0.065(3) Uani 1 1 d . . .
H16D H 1.0112 0.5365 0.2587 0.078 Uiso 1 1 calc R . .
H16E H 1.0423 0.5961 0.2659 0.078 Uiso 1 1 calc R . .
C162 C 1.0210(6) 0.5993(7) 0.1964(4) 0.089(4) Uani 1 1 d . . .
H16F H 0.9996 0.5728 0.1804 0.134 Uiso 1 1 calc R . .
H16G H 1.0696 0.5903 0.1890 0.134 Uiso 1 1 calc R . .
H16H H 1.0025 0.6449 0.1855 0.134 Uiso 1 1 calc R . .
C170 C 0.6716(4) 0.5728(4) 0.2425(3) 0.044(2) Uani 1 1 d . . .
S171 S 0.58966(11) 0.56533(13) 0.25671(10) 0.0584(7) Uani 1 1 d . . .
C172 C 0.5970(5) 0.5154(5) 0.2157(3) 0.057(3) Uani 1 1 d . . .
H172 H 0.5621 0.4957 0.2091 0.069 Uiso 1 1 calc R . .
C173 C 0.6584(4) 0.5076(4) 0.1940(3) 0.045(2) Uani 1 1 d . . .
N174 N 0.7012(4) 0.5406(4) 0.2095(3) 0.0473(19) Uani 1 1 d . . .
C180 C 0.6674(4) 0.4120(5) 0.1550(3) 0.051(3) Uani 1 1 d . . .
H180 H 0.6416 0.3941 0.1810 0.061 Uiso 1 1 calc R . .
C181 C 0.6824(4) 0.4716(5) 0.1558(3) 0.045(2) Uani 1 1 d . . .
C182 C 0.7193(4) 0.4971(5) 0.1157(3) 0.050(2) Uani 1 1 d . . .
H182 H 0.7285 0.5389 0.1140 0.060 Uiso 1 1 calc R . .
C183 C 0.7421(4) 0.4636(5) 0.0794(3) 0.054(3) Uani 1 1 d . . .
H183 H 0.7683 0.4813 0.0536 0.065 Uiso 1 1 calc R . .
C184 C 0.7270(5) 0.4035(5) 0.0804(3) 0.055(3) Uani 1 1 d . . .
H184 H 0.7433 0.3803 0.0552 0.066 Uiso 1 1 calc R . .
C185 C 0.6883(4) 0.3769(5) 0.1180(3) 0.051(2) Uani 1 1 d . . .
C190 C 0.6468(5) 0.2376(5) 0.0848(3) 0.050(2) Uani 1 1 d . . .
S191 S 0.65791(14) 0.19702(13) 0.14133(9) 0.0623(7) Uani 1 1 d . . .
C192 C 0.6750(5) 0.2650(4) 0.1562(4) 0.054(2) Uani 1 1 d . . .
H192 H 0.6851 0.2685 0.1872 0.065 Uiso 1 1 calc R . .
C193 C 0.6727(5) 0.3126(5) 0.1197(3) 0.052(2) Uani 1 1 d . . .
N194 N 0.6564(4) 0.2966(4) 0.0782(3) 0.0477(19) Uani 1 1 d . . .
N200 N 0.6115(4) 0.2549(3) 0.0067(3) 0.0483(19) Uani 1 1 d . . .
C201 C 0.6229(5) 0.2110(4) 0.0464(3) 0.060(3) Uani 1 1 d . . .
C202 C 0.6120(6) 0.1505(5) 0.0488(4) 0.078(4) Uani 1 1 d . . .
H202 H 0.6216 0.1194 0.0765 0.094 Uiso 1 1 calc R . .
C203 C 0.5871(7) 0.1353(4) 0.0110(4) 0.079(4) Uani 1 1 d . . .
H203 H 0.5807 0.0927 0.0120 0.095 Uiso 1 1 calc R . .
C204 C 0.5704(7) 0.1812(5) -0.0298(4) 0.079(4) Uani 1 1 d . . .
H204 H 0.5487 0.1725 -0.0552 0.095 Uiso 1 1 calc R . .
C205 C 0.5882(6) 0.2410(5) -0.0301(4) 0.060(3) Uani 1 1 d . . .
C206 C 0.5758(6) 0.2980(4) -0.0696(3) 0.063(3) Uani 1 1 d D . .
O207 O 0.5616(4) 0.3520(3) -0.05535(19) 0.0559(18) Uani 1 1 d D . .
N208 N 0.5818(7) 0.2911(4) -0.1130(3) 0.101(3) Uani 1 1 d DU . .
C209 C 0.6038(9) 0.2330(6) -0.1347(5) 0.128(4) Uani 1 1 d DU . .
H20D H 0.6177 0.1969 -0.1088 0.153 Uiso 1 1 calc R . .
H20E H 0.5636 0.2247 -0.1476 0.153 Uiso 1 1 calc R . .
C210 C 0.6508(11) 0.2285(10) -0.1675(7) 0.191(8) Uani 1 1 d DU . .
H21C H 0.6460 0.2693 -0.1895 0.287 Uiso 1 1 calc R . .
H21D H 0.6476 0.1938 -0.1846 0.287 Uiso 1 1 calc R . .
H21E H 0.6946 0.2190 -0.1534 0.287 Uiso 1 1 calc R . .
C211 C 0.5451(7) 0.3532(6) -0.1498(4) 0.151(9) Uani 1 1 d D . .
H21F H 0.5325 0.3404 -0.1787 0.181 Uiso 1 1 calc R . .
H21G H 0.5050 0.3782 -0.1347 0.181 Uiso 1 1 calc R . .
C212 C 0.6010(8) 0.3891(7) -0.1599(5) 0.158(9) Uani 1 1 d D . .
H21H H 0.6043 0.4104 -0.1330 0.238 Uiso 1 1 calc R . .
H21I H 0.5920 0.4215 -0.1884 0.238 Uiso 1 1 calc R . .
H21J H 0.6434 0.3590 -0.1650 0.238 Uiso 1 1 calc R . .
N220 N 0.6145(3) 0.4448(4) 0.0006(2) 0.0450(18) Uani 1 1 d . . .
C221 C 0.5783(5) 0.4820(4) 0.0304(3) 0.045(2) Uani 1 1 d . . .
C222 C 0.5875(5) 0.5427(4) 0.0316(3) 0.050(2) Uani 1 1 d . . .
H222 H 0.5606 0.5691 0.0522 0.060 Uiso 1 1 calc R . .
C223 C 0.6379(6) 0.5640(5) 0.0016(4) 0.064(3) Uani 1 1 d . . .
H223 H 0.6468 0.6054 0.0018 0.077 Uiso 1 1 calc R . .
C224 C 0.6751(6) 0.5253(6) -0.0287(4) 0.068(3) Uani 1 1 d . . .
H224 H 0.7094 0.5403 -0.0494 0.082 Uiso 1 1 calc R . .
C225 C 0.6631(5) 0.4659(5) -0.0290(3) 0.048(2) Uani 1 1 d . . .
C226 C 0.7003(5) 0.4125(5) -0.0545(3) 0.063(3) Uani 1 1 d D . .
O227 O 0.7007(3) 0.3565(3) -0.0324(2) 0.067(2) Uani 1 1 d D . .
N228 N 0.7324(4) 0.4196(5) -0.0974(3) 0.077(3) Uani 1 1 d D . .
C229 C 0.7308(9) 0.4850(6) -0.1270(4) 0.146(9) Uani 1 1 d D . .
H22D H 0.7064 0.5183 -0.1086 0.175 Uiso 1 1 calc R . .
H22E H 0.7775 0.4918 -0.1336 0.175 Uiso 1 1 calc R . .
C230 C 0.7008(8) 0.4930(6) -0.1692(4) 0.112(5) Uani 1 1 d D . .
H23A H 0.7339 0.4757 -0.1929 0.169 Uiso 1 1 calc R . .
H23B H 0.6838 0.5390 -0.1799 0.169 Uiso 1 1 calc R . .
H23C H 0.6635 0.4702 -0.1648 0.169 Uiso 1 1 calc R . .
C231 C 0.7698(6) 0.3619(6) -0.1170(4) 0.108(5) Uani 1 1 d D . .
H23D H 0.7472 0.3251 -0.1061 0.129 Uiso 1 1 calc R . .
H23E H 0.7712 0.3707 -0.1520 0.129 Uiso 1 1 calc R . .
C232 C 0.8395(6) 0.3464(10) -0.0998(8) 0.191(11) Uani 1 1 d D . .
H23F H 0.8640 0.3796 -0.1152 0.287 Uiso 1 1 calc R . .
H23G H 0.8628 0.3045 -0.1076 0.287 Uiso 1 1 calc R . .
H23H H 0.8373 0.3449 -0.0655 0.287 Uiso 1 1 calc R . .
N240 N 0.5287(3) 0.3891(3) 0.0575(2) 0.0390(17) Uani 1 1 d . . .
C241 C 0.5336(4) 0.4465(4) 0.0628(3) 0.040(2) Uani 1 1 d . . .
S242 S 0.49177(12) 0.47146(11) 0.11303(8) 0.0466(6) Uani 1 1 d . . .
C243 C 0.4659(4) 0.4000(5) 0.1280(3) 0.048(2) Uani 1 1 d . . .
H243 H 0.4394 0.3888 0.1558 0.058 Uiso 1 1 calc R . .
C244 C 0.4882(4) 0.3613(4) 0.0948(3) 0.039(2) Uani 1 1 d . . .
C250 C 0.4745(4) 0.2520(4) 0.1344(3) 0.045(2) Uani 1 1 d . . .
H250 H 0.4839 0.2616 0.1639 0.054 Uiso 1 1 calc R . .
C251 C 0.4739(4) 0.2986(4) 0.0934(3) 0.041(2) Uani 1 1 d . . .
C252 C 0.4576(5) 0.2831(4) 0.0509(3) 0.045(2) Uani 1 1 d . . .
H252 H 0.4580 0.3136 0.0228 0.054 Uiso 1 1 calc R . .
C253 C 0.4410(5) 0.2253(5) 0.0489(3) 0.053(2) Uani 1 1 d . . .
H253 H 0.4287 0.2165 0.0200 0.064 Uiso 1 1 calc R . .
C254 C 0.4426(5) 0.1789(4) 0.0904(4) 0.057(3) Uani 1 1 d . . .
H254 H 0.4306 0.1389 0.0895 0.069 Uiso 1 1 calc R . .
C255 C 0.4613(4) 0.1912(4) 0.1320(3) 0.044(2) Uani 1 1 d . . .
N260 N 0.4203(4) 0.1000(3) 0.1814(2) 0.0458(19) Uani 1 1 d . . .
C261 C 0.4352(5) 0.0542(4) 0.2183(3) 0.052(3) Uani 1 1 d . . .
S262 S 0.50575(13) 0.05651(13) 0.24456(10) 0.0663(8) Uani 1 1 d . . .
C263 C 0.5144(5) 0.1235(5) 0.2052(3) 0.053(2) Uani 1 1 d . . .
H263 H 0.5495 0.1463 0.2054 0.064 Uiso 1 1 calc R . .
C264 C 0.4653(5) 0.1409(4) 0.1735(3) 0.048(2) Uani 1 1 d . . .
N270 N 0.3312(4) 0.0269(4) 0.2127(3) 0.063(2) Uani 1 1 d . . .
C271 C 0.3898(6) 0.0106(4) 0.2354(4) 0.066(3) Uani 1 1 d . . .
C272 C 0.4010(6) -0.0395(5) 0.2712(4) 0.075(4) Uani 1 1 d . . .
H272 H 0.4426 -0.0513 0.2862 0.090 Uiso 1 1 calc R . .
C273 C 0.3488(7) -0.0738(5) 0.2857(5) 0.093(4) Uani 1 1 d . . .
H273 H 0.3559 -0.1097 0.3104 0.112 Uiso 1 1 calc R . .
C274 C 0.2891(7) -0.0564(6) 0.2650(5) 0.089(4) Uani 1 1 d . . .
H274 H 0.2531 -0.0775 0.2767 0.107 Uiso 1 1 calc R . .
C275 C 0.2814(6) -0.0060(5) 0.2256(5) 0.077(4) Uani 1 1 d . . .
C276 C 0.2208(6) 0.0271(6) 0.1977(5) 0.076(3) Uani 1 1 d . . .
O277 O 0.2173(3) 0.0835(3) 0.1794(3) 0.067(2) Uani 1 1 d . . .
N278 N 0.1718(6) -0.0043(5) 0.1948(4) 0.093(3) Uani 1 1 d . . .
C279 C 0.1088(8) 0.0366(8) 0.1745(7) 0.122(6) Uani 1 1 d . . .
H27A H 0.0695 0.0189 0.1894 0.147 Uiso 1 1 calc R . .
H27B H 0.1035 0.0808 0.1815 0.147 Uiso 1 1 calc R . .
C280 C 0.1108(9) 0.0386(10) 0.1220(8) 0.151(8) Uani 1 1 d . . .
H28A H 0.1474 0.0593 0.1071 0.226 Uiso 1 1 calc R . .
H28B H 0.0680 0.0631 0.1097 0.226 Uiso 1 1 calc R . .
H28C H 0.1185 -0.0054 0.1151 0.226 Uiso 1 1 calc R . .
C281 C 0.1741(8) -0.0729(7) 0.2076(7) 0.121(6) Uani 1 1 d . . .
H28D H 0.2214 -0.0958 0.2117 0.146 Uiso 1 1 calc R . .
H28E H 0.1566 -0.0887 0.1818 0.146 Uiso 1 1 calc R . .
C282 C 0.1317(10) -0.0879(9) 0.2543(9) 0.188(11) Uani 1 1 d . . .
H28F H 0.1454 -0.0677 0.2789 0.282 Uiso 1 1 calc R . .
H28G H 0.1390 -0.1346 0.2646 0.282 Uiso 1 1 calc R . .
H28H H 0.0839 -0.0708 0.2489 0.282 Uiso 1 1 calc R . .
N290 N 0.2832(4) 0.1797(4) 0.1078(3) 0.055(2) Uani 1 1 d . . .
C291 C 0.2755(5) 0.2420(4) 0.1135(3) 0.056(3) Uani 1 1 d . . .
C292 C 0.2599(6) 0.2927(5) 0.0754(4) 0.066(3) Uani 1 1 d . . .
H292 H 0.2530 0.3365 0.0793 0.079 Uiso 1 1 calc R . .
C293 C 0.2553(6) 0.2752(6) 0.0324(5) 0.083(4) Uani 1 1 d . . .
H293 H 0.2460 0.3077 0.0055 0.099 Uiso 1 1 calc R . .
C294 C 0.2637(7) 0.2114(6) 0.0272(4) 0.083(4) Uani 1 1 d . . .
H294 H 0.2603 0.2000 -0.0029 0.100 Uiso 1 1 calc R . .
C295 C 0.2771(5) 0.1650(5) 0.0661(4) 0.059(3) Uani 1 1 d . . .
C296 C 0.2959(6) 0.0932(6) 0.0679(4) 0.072(3) Uani 1 1 d . . .
O297 O 0.3308(4) 0.0607(3) 0.1023(3) 0.073(2) Uani 1 1 d . . .
N298 N 0.2819(6) 0.0619(5) 0.0366(4) 0.088(3) Uani 1 1 d . . .
C299 C 0.3067(8) -0.0099(7) 0.0401(5) 0.101(5) Uani 1 1 d . . .
H29A H 0.3044 -0.0219 0.0087 0.122 Uiso 1 1 calc R . .
H29B H 0.3545 -0.0204 0.0480 0.122 Uiso 1 1 calc R . .
C300 C 0.2690(10) -0.0497(7) 0.0756(7) 0.143(7) Uani 1 1 d . . .
H30A H 0.2795 -0.0459 0.1075 0.215 Uiso 1 1 calc R . .
H30B H 0.2820 -0.0948 0.0711 0.215 Uiso 1 1 calc R . .
H30C H 0.2206 -0.0345 0.0717 0.215 Uiso 1 1 calc R . .
C301 C 0.2267(8) 0.0890(7) 0.0009(5) 0.108(5) Uani 1 1 d . . .
H30D H 0.2023 0.1318 0.0072 0.130 Uiso 1 1 calc R . .
H30E H 0.1941 0.0602 0.0048 0.130 Uiso 1 1 calc R . .
C302 C 0.2569(11) 0.0952(11) -0.0503(5) 0.161(8) Uani 1 1 d . . .
H30F H 0.3036 0.1004 -0.0506 0.242 Uiso 1 1 calc R . .
H30G H 0.2306 0.1328 -0.0696 0.242 Uiso 1 1 calc R . .
H30H H 0.2557 0.0564 -0.0633 0.242 Uiso 1 1 calc R . .
N310 N 0.2971(3) 0.1975(3) 0.1955(3) 0.0434(18) Uani 1 1 d . . .
C311 C 0.2886(4) 0.2489(4) 0.1613(3) 0.048(2) Uani 1 1 d . . .
S312 S 0.29962(13) 0.31735(11) 0.17780(9) 0.0567(7) Uani 1 1 d . . .
C313 C 0.3182(5) 0.2761(4) 0.2323(3) 0.056(3) Uani 1 1 d . . .
H313 H 0.3299 0.2946 0.2573 0.067 Uiso 1 1 calc R . .
C314 C 0.3144(5) 0.2133(4) 0.2358(3) 0.046(2) Uani 1 1 d . . .
C320 C 0.3788(4) 0.1583(4) 0.3081(3) 0.037(2) Uani 1 1 d . . .
H320 H 0.4091 0.1869 0.3002 0.045 Uiso 1 1 calc R . .
C321 C 0.3261(4) 0.1630(4) 0.2785(3) 0.042(2) Uani 1 1 d . . .
C322 C 0.2816(4) 0.1212(4) 0.2910(3) 0.046(2) Uani 1 1 d . . .
H322 H 0.2454 0.1243 0.2715 0.055 Uiso 1 1 calc R . .
C323 C 0.2894(4) 0.0749(4) 0.3316(3) 0.052(3) Uani 1 1 d . . .
H323 H 0.2588 0.0466 0.3396 0.062 Uiso 1 1 calc R . .
C324 C 0.3412(4) 0.0703(4) 0.3601(3) 0.049(2) Uani 1 1 d . . .
H324 H 0.3465 0.0386 0.3878 0.059 Uiso 1 1 calc R . .
C325 C 0.3874(4) 0.1126(4) 0.3484(3) 0.039(2) Uani 1 1 d . . .
N330 N 0.4317(3) 0.0955(3) 0.4279(2) 0.0353(16) Uani 1 1 d . . .
C331 C 0.4888(4) 0.0870(3) 0.4500(3) 0.035(2) Uani 1 1 d . . .
S332 S 0.55794(10) 0.09319(10) 0.41245(8) 0.0431(5) Uani 1 1 d . . .
C333 C 0.5099(4) 0.1065(4) 0.3654(3) 0.043(2) Uani 1 1 d . . .
H333 H 0.5266 0.1139 0.3334 0.052 Uiso 1 1 calc R . .
C334 C 0.4432(4) 0.1053(4) 0.3788(3) 0.038(2) Uani 1 1 d . . .
N340 N 0.4224(3) 0.0910(3) 0.5200(2) 0.0378(17) Uani 1 1 d . . .
C341 C 0.4859(4) 0.0815(3) 0.5013(3) 0.036(2) Uani 1 1 d . . .
C342 C 0.5415(4) 0.0710(4) 0.5291(3) 0.042(2) Uani 1 1 d . . .
H342 H 0.5863 0.0613 0.5160 0.050 Uiso 1 1 calc R . .
C343 C 0.5281(4) 0.0754(4) 0.5764(4) 0.049(2) Uani 1 1 d . . .
H343 H 0.5646 0.0716 0.5959 0.059 Uiso 1 1 calc R . .
C344 C 0.4619(5) 0.0853(4) 0.5967(3) 0.049(2) Uani 1 1 d . . .
H344 H 0.4533 0.0867 0.6296 0.058 Uiso 1 1 calc R . .
C345 C 0.4101(5) 0.0929(4) 0.5668(3) 0.044(2) Uani 1 1 d . . .
C346 C 0.3356(4) 0.1118(4) 0.5773(3) 0.045(2) Uani 1 1 d . . .
O347 O 0.3021(3) 0.1457(3) 0.5437(2) 0.0528(17) Uani 1 1 d . . .
N348 N 0.3064(4) 0.0937(4) 0.6192(3) 0.052(2) Uani 1 1 d . . .
C349 C 0.3368(5) 0.0439(5) 0.6568(3) 0.060(3) Uani 1 1 d . . .
H34A H 0.3835 0.0260 0.6464 0.072 Uiso 1 1 calc R . .
H34B H 0.3116 0.0086 0.6621 0.072 Uiso 1 1 calc R . .
C350 C 0.3379(6) 0.0675(6) 0.7026(4) 0.083(4) Uani 1 1 d . . .
H35A H 0.3578 0.1060 0.6970 0.125 Uiso 1 1 calc R . .
H35B H 0.3647 0.0338 0.7247 0.125 Uiso 1 1 calc R . .
H35C H 0.2918 0.0783 0.7161 0.125 Uiso 1 1 calc R . .
C351 C 0.2314(5) 0.1194(5) 0.6251(4) 0.059(3) Uani 1 1 d . . .
H35D H 0.2116 0.0910 0.6508 0.071 Uiso 1 1 calc R . .
H35E H 0.2098 0.1199 0.5955 0.071 Uiso 1 1 calc R . .
C352 C 0.2186(6) 0.1872(5) 0.6368(5) 0.081(4) Uani 1 1 d . . .
H35F H 0.2435 0.1873 0.6644 0.121 Uiso 1 1 calc R . .
H35G H 0.1704 0.2018 0.6438 0.121 Uiso 1 1 calc R . .
H35H H 0.2336 0.2162 0.6097 0.121 Uiso 1 1 calc R . .
S1A S 0.44411(11) 0.40009(10) 0.26208(7) 0.0395(5) Uani 1 1 d D . .
O1A O 0.4716(3) 0.4492(3) 0.2310(2) 0.0628(19) Uani 1 1 d D . .
O2A O 0.3959(3) 0.3758(3) 0.2413(3) 0.071(2) Uani 1 1 d D . .
O3A O 0.4278(3) 0.4106(3) 0.30986(19) 0.0514(16) Uani 1 1 d D . .
C1A C 0.5164(5) 0.3327(4) 0.2676(3) 0.052(2) Uani 1 1 d D . .
F1A F 0.5373(3) 0.3141(3) 0.2270(2) 0.0727(17) Uani 1 1 d D . .
F2A F 0.5662(3) 0.3461(4) 0.2864(3) 0.098(2) Uani 1 1 d D . .
F3A F 0.4989(4) 0.2806(3) 0.2955(2) 0.091(2) Uani 1 1 d D . .
S1B S 0.67322(12) 0.16121(11) 0.28371(8) 0.0465(6) Uani 1 1 d . . .
O1B O 0.6500(3) 0.1310(3) 0.3288(2) 0.0578(18) Uani 1 1 d . . .
O2B O 0.6867(5) 0.2233(4) 0.2818(3) 0.098(3) Uani 1 1 d . . .
O3B O 0.6392(5) 0.1560(6) 0.2455(3) 0.119(4) Uani 1 1 d . . .
C1B C 0.7517(8) 0.1139(8) 0.2708(6) 0.109(6) Uani 1 1 d . . .
F1B F 0.7934(5) 0.1142(9) 0.3060(5) 0.221(9) Uani 1 1 d . . .
F2B F 0.7608(7) 0.0540(4) 0.2801(5) 0.199(7) Uani 1 1 d . . .
F3B F 0.7814(4) 0.1339(4) 0.2309(3) 0.139(4) Uani 1 1 d . . .
S1C S 0.79425(14) 0.59088(15) 0.46285(11) 0.0674(8) Uani 1 1 d . . .
O1C O 0.7398(3) 0.5600(3) 0.4627(3) 0.073(2) Uani 1 1 d . . .
O2C O 0.8393(4) 0.5615(4) 0.5028(3) 0.088(3) Uani 1 1 d . . .
O3C O 0.8302(4) 0.6035(4) 0.4195(3) 0.084(2) Uani 1 1 d . . .
C1C C 0.7570(7) 0.6666(8) 0.4784(7) 0.112(5) Uani 1 1 d . . .
F1C F 0.7229(5) 0.6612(4) 0.5202(3) 0.134(4) Uani 1 1 d . . .
F2C F 0.8016(6) 0.7032(4) 0.4805(4) 0.149(4) Uani 1 1 d . . .
F3C F 0.7131(4) 0.6977(4) 0.4435(3) 0.095(2) Uani 1 1 d . . .
S1D S 0.8067(2) 0.3656(2) 0.74362(15) 0.1010(11) Uiso 1 1 d . . .
O1D O 0.7383(8) 0.3527(7) 0.7606(5) 0.177(5) Uiso 1 1 d . . .
O2D O 0.8341(4) 0.3956(4) 0.7766(3) 0.091(3) Uiso 1 1 d . . .
O3D O 0.8382(9) 0.3902(9) 0.6977(7) 0.212(7) Uiso 1 1 d . . .
C1D C 0.8427(9) 0.2904(8) 0.7446(6) 0.109(5) Uiso 1 1 d . . .
F1D F 0.8282(5) 0.2572(5) 0.7129(4) 0.147(3) Uiso 1 1 d . . .
F2D F 0.8283(8) 0.2571(8) 0.7889(6) 0.232(6) Uiso 1 1 d . . .
F3D F 0.9106(6) 0.2753(6) 0.7434(4) 0.167(4) Uiso 1 1 d . . .
S1E S 0.4640(3) 0.2089(2) 0.68152(19) 0.040(2) Uiso 0.423(7) 1 d PGU A 1
O1E O 0.4012(4) 0.2057(4) 0.6654(3) 0.053(4) Uiso 0.423(7) 1 d PGU A 1
O2E O 0.5194(4) 0.1641(4) 0.6660(3) 0.049(4) Uiso 0.423(7) 1 d PGU A 1
O3E O 0.4753(5) 0.2721(4) 0.6795(3) 0.057(4) Uiso 0.423(7) 1 d PGU A 1
C1E C 0.4575(4) 0.1789(4) 0.7440(3) 0.078(5) Uiso 0.423(7) 1 d PGU A 1
F1E F 0.4460(6) 0.1202(5) 0.7515(4) 0.099(5) Uiso 0.423(7) 1 d PGU A 1
F2E F 0.5122(6) 0.1791(6) 0.7648(4) 0.089(7) Uiso 0.423(7) 1 d PGU A 1
F3E F 0.4051(6) 0.2153(5) 0.7646(4) 0.095(6) Uiso 0.423(7) 1 d PGU A 1
S1I S 0.4754(2) 0.20444(19) 0.67613(15) 0.0478(18) Uiso 0.577(7) 1 d PGU A 2
O1I O 0.5352(3) 0.2290(3) 0.6594(2) 0.085(4) Uiso 0.577(7) 1 d PGU A 2
O2I O 0.4143(3) 0.2427(3) 0.6563(2) 0.059(3) Uiso 0.577(7) 1 d PGU A 2
O3I O 0.4825(4) 0.1358(3) 0.6791(2) 0.067(3) Uiso 0.577(7) 1 d PGU A 2
C1I C 0.4634(3) 0.2171(3) 0.73801(19) 0.070(4) Uiso 0.577(7) 1 d PGU A 2
F1I F 0.4568(4) 0.2793(4) 0.7410(3) 0.084(4) Uiso 0.577(7) 1 d PGU A 2
F2I F 0.4095(4) 0.1961(4) 0.7593(3) 0.098(4) Uiso 0.577(7) 1 d PGU A 2
F3I F 0.5187(4) 0.1851(4) 0.7623(3) 0.093(6) Uiso 0.577(7) 1 d PGU A 2
S1F S 0.2431(3) 0.9170(2) 0.40956(19) 0.1264(15) Uiso 1 1 d D . .
O1F O 0.1807(7) 0.9330(10) 0.4388(7) 0.247(9) Uiso 1 1 d D . .
O2F O 0.2953(7) 0.9450(8) 0.4218(6) 0.197(6) Uiso 1 1 d D . .
O3F O 0.2252(7) 0.9136(7) 0.3628(4) 0.172(5) Uiso 1 1 d D . .
C1F C 0.2698(9) 0.8315(7) 0.4302(6) 0.217(12) Uiso 1 1 d D . .
F1F F 0.2761(6) 0.8217(6) 0.4758(4) 0.177(4) Uiso 1 1 d D . .
F2F F 0.2282(6) 0.7965(5) 0.4241(4) 0.158(4) Uiso 1 1 d D . .
F3F F 0.3279(6) 0.8190(6) 0.4026(5) 0.179(5) Uiso 1 1 d D . .
S1G S 0.3660(3) 0.3257(3) 0.9108(2) 0.097(2) Uiso 0.496(8) 1 d PGU B 1
O1G O 0.3904(6) 0.3770(5) 0.8807(4) 0.101(6) Uiso 0.496(8) 1 d PGU B 1
O2G O 0.4129(6) 0.2867(5) 0.9435(4) 0.140(7) Uiso 0.496(8) 1 d PGU B 1
O3G O 0.2985(5) 0.3424(6) 0.9298(4) 0.111(7) Uiso 0.496(8) 1 d PGU B 1
C1G C 0.3608(5) 0.2704(4) 0.8708(3) 0.127(6) Uiso 0.496(8) 1 d PGU B 1
F1G F 0.4203(6) 0.2511(6) 0.8499(5) 0.144(7) Uiso 0.496(8) 1 d PGU B 1
F2G F 0.3381(7) 0.2195(6) 0.8933(4) 0.151(7) Uiso 0.496(8) 1 d PGU B 1
F3G F 0.3190(6) 0.3006(6) 0.8359(4) 0.097(4) Uiso 0.496(8) 1 d PGU B 1
S1J S 0.3722(3) 0.2858(4) 0.9240(2) 0.100(2) Uiso 0.504(8) 1 d PGU B 2
O1J O 0.3108(5) 0.3279(6) 0.9292(3) 0.120(7) Uiso 0.504(8) 1 d PGU B 2
O2J O 0.4281(5) 0.3085(5) 0.9333(3) 0.087(5) Uiso 0.504(8) 1 d PGU B 2
O3J O 0.3725(7) 0.2214(5) 0.9427(4) 0.135(7) Uiso 0.504(8) 1 d PGU B 2
C1J C 0.3832(5) 0.2863(4) 0.8620(3) 0.126(6) Uiso 0.504(8) 1 d PGU B 2
F1J F 0.3832(6) 0.3438(6) 0.8397(4) 0.113(5) Uiso 0.504(8) 1 d PGU B 2
F2J F 0.4385(7) 0.2487(6) 0.8511(4) 0.157(7) Uiso 0.504(8) 1 d PGU B 2
F3J F 0.3325(7) 0.2674(7) 0.8467(4) 0.131(6) Uiso 0.504(8) 1 d PGU B 2
S1H S 0.8728(3) 0.5282(3) 0.9478(2) 0.091(2) Uiso 0.518(6) 1 d PGU C 1
O1H O 0.9369(4) 0.5098(4) 0.9677(3) 0.069(4) Uiso 0.518(6) 1 d PGU C 1
O2H O 0.8467(5) 0.4764(4) 0.9375(3) 0.145(7) Uiso 0.518(6) 1 d PGU C 1
O3H O 0.8258(5) 0.5748(4) 0.9695(3) 0.102(5) Uiso 0.518(6) 1 d PGU C 1
C1H C 0.8900(4) 0.5702(4) 0.8894(3) 0.078(5) Uiso 0.518(6) 1 d PGU C 1
F1H F 0.9340(6) 0.5327(5) 0.8650(3) 0.142(6) Uiso 0.518(6) 1 d PGU C 1
F2H F 0.8349(5) 0.5913(5) 0.8659(4) 0.129(5) Uiso 0.518(6) 1 d PGU C 1
F3H F 0.9175(5) 0.6208(5) 0.8926(4) 0.114(5) Uiso 0.518(6) 1 d PGU C 1
S1K S 0.8826(4) 0.5570(4) 0.9261(3) 0.112(3) Uiso 0.482(6) 1 d PGU C 2
O1K O 0.9109(6) 0.6036(6) 0.9439(4) 0.108(6) Uiso 0.482(6) 1 d PGU C 2
O2K O 0.9189(6) 0.4916(5) 0.9372(4) 0.130(6) Uiso 0.482(6) 1 d PGU C 2
O3K O 0.8104(5) 0.5656(6) 0.9320(4) 0.089(5) Uiso 0.482(6) 1 d PGU C 2
C1K C 0.8987(5) 0.5747(5) 0.8619(3) 0.123(6) Uiso 0.482(6) 1 d PGU C 2
F1K F 0.9645(6) 0.5694(7) 0.8509(4) 0.127(6) Uiso 0.482(6) 1 d PGU C 2
F2K F 0.8748(7) 0.5355(7) 0.8395(4) 0.162(7) Uiso 0.482(6) 1 d PGU C 2
F3K F 0.8690(7) 0.6368(6) 0.8452(4) 0.173(7) Uiso 0.482(6) 1 d PGU C 2
S1L S 0.0558(10) 0.8369(9) 0.6015(7) 0.215(5) Uiso 0.382(7) 1 d PGU D 1
O1L O 0.0956(15) 0.7626(13) 0.6133(10) 0.236(11) Uiso 0.382(7) 1 d PGU D 1
O2L O -0.0194(14) 0.8514(15) 0.6265(10) 0.248(12) Uiso 0.382(7) 1 d PGU D 1
O3L O 0.1007(15) 0.8906(14) 0.6030(10) 0.235(13) Uiso 0.382(7) 1 d PGU D 1
C1L C 0.0356(12) 0.8481(12) 0.5309(8) 0.236(9) Uiso 0.382(7) 1 d PGU D 1
F1L F -0.0055(17) 0.8008(17) 0.5231(11) 0.311(17) Uiso 0.382(7) 1 d PGU D 1
F2L F -0.0012(17) 0.9153(16) 0.5131(11) 0.298(17) Uiso 0.382(7) 1 d PGU D 1
F3L F 0.1018(16) 0.8341(16) 0.5008(10) 0.251(13) Uiso 0.382(7) 1 d PGU D 1
S1M S 0.0643(5) 0.8219(5) 0.6519(4) 0.230(5) Uiso 0.618(7) 1 d PGU D 2
O1M O 0.1117(7) 0.7590(7) 0.6626(5) 0.135(6) Uiso 0.618(7) 1 d PGU D 2
O2M O -0.0041(7) 0.8239(9) 0.6752(5) 0.239(11) Uiso 0.618(7) 1 d PGU D 2
O3M O 0.0934(9) 0.8795(7) 0.6526(6) 0.278(12) Uiso 0.618(7) 1 d PGU D 2
C1M C 0.0471(6) 0.8274(6) 0.5874(4) 0.223(7) Uiso 0.618(7) 1 d PGU D 2
F1M F 0.0203(9) 0.7762(8) 0.5808(6) 0.292(13) Uiso 0.618(7) 1 d PGU D 2
F2M F 0.0037(8) 0.8840(8) 0.5711(6) 0.202(7) Uiso 0.618(7) 1 d PGU D 2
F3M F 0.1078(8) 0.8243(8) 0.5594(5) 0.211(8) Uiso 0.618(7) 1 d PGU D 2

loop_
_atom_site_aniso_label
_atom_site_aniso_U_11
_atom_site_aniso_U_22
_atom_site_aniso_U_33
_atom_site_aniso_U_23
_atom_site_aniso_U_13
_atom_site_aniso_U_12
Zn1 0.0325(5) 0.0595(7) 0.0408(6) -0.0133(5) 0.0060(4) -0.0067(5)
Zn2 0.0508(6) 0.0402(6) 0.0367(6) -0.0060(4) 0.0066(5) -0.0077(5)
Zn3 0.0587(7) 0.0359(6) 0.0541(7) 0.0068(5) 0.0056(5) -0.0078(5)
Zn4 0.0254(5) 0.0434(6) 0.0371(6) -0.0125(4) 0.0045(4) -0.0080(4)
Zn5 0.0313(5) 0.0366(5) 0.0453(6) 0.0022(4) 0.0039(4) -0.0049(4)
N10 0.033(4) 0.042(4) 0.035(4) -0.002(3) 0.000(3) -0.015(3)
C11 0.021(4) 0.043(5) 0.041(5) -0.020(4) 0.005(4) -0.009(3)
C12 0.035(5) 0.056(6) 0.053(6) -0.023(5) 0.010(4) -0.007(4)
C13 0.027(5) 0.063(6) 0.055(6) -0.017(5) 0.011(4) -0.009(4)
C14 0.037(5) 0.049(5) 0.047(5) -0.003(4) 0.001(4) -0.017(4)
C15 0.030(5) 0.047(5) 0.041(5) -0.009(4) -0.002(4) -0.007(4)
C16 0.033(5) 0.034(4) 0.040(5) -0.010(4) 0.003(4) -0.015(4)
O17 0.023(3) 0.046(3) 0.052(4) -0.017(3) 0.001(3) -0.006(2)
N18 0.027(4) 0.049(4) 0.048(4) -0.013(3) -0.003(3) -0.015(3)
C19 0.043(5) 0.057(6) 0.049(6) -0.009(5) 0.001(4) -0.020(4)
C20 0.045(6) 0.044(6) 0.100(9) -0.009(5) 0.004(6) -0.012(4)
C21 0.035(5) 0.052(6) 0.056(6) -0.020(5) -0.007(4) 0.000(4)
C22 0.052(6) 0.087(8) 0.061(7) -0.002(6) -0.011(5) -0.001(6)
N30 0.037(4) 0.034(4) 0.033(4) -0.012(3) 0.005(3) -0.008(3)
C31 0.040(5) 0.047(5) 0.040(5) -0.007(4) 0.014(4) 0.004(4)
S32 0.0428(13) 0.0746(17) 0.0590(16) -0.0389(13) 0.0152(12) -0.0178(12)
C33 0.045(6) 0.065(6) 0.067(7) -0.035(5) 0.015(5) -0.029(5)
C34 0.030(4) 0.046(5) 0.048(5) -0.011(4) 0.000(4) -0.015(4)
C40 0.050(5) 0.034(5) 0.033(5) -0.003(4) -0.007(4) -0.011(4)
C41 0.038(5) 0.040(5) 0.037(5) -0.016(4) 0.005(4) -0.006(4)
C42 0.043(5) 0.038(5) 0.053(6) -0.015(4) -0.001(4) -0.012(4)
C43 0.052(5) 0.036(5) 0.032(5) -0.009(4) 0.009(4) -0.016(4)
C44 0.037(5) 0.042(5) 0.039(5) -0.017(4) 0.006(4) -0.024(4)
C45 0.036(5) 0.023(4) 0.044(5) -0.005(4) 0.013(4) -0.004(3)
N50 0.034(4) 0.026(3) 0.039(4) -0.005(3) 0.001(3) -0.008(3)
C51 0.048(5) 0.024(4) 0.037(5) 0.003(4) -0.009(4) 0.001(4)
S52 0.0481(13) 0.0323(11) 0.0504(14) 0.0022(10) -0.0077(11) -0.0025(10)
C53 0.042(5) 0.030(4) 0.043(5) -0.005(4) 0.003(4) -0.012(4)
C54 0.037(5) 0.030(4) 0.041(5) -0.006(4) 0.008(4) -0.010(4)
N60 0.025(4) 0.043(4) 0.065(5) -0.001(4) 0.009(3) -0.009(3)
C61 0.037(5) 0.038(5) 0.051(6) -0.008(4) -0.004(4) 0.004(4)
C62 0.042(6) 0.063(7) 0.087(8) -0.008(6) -0.023(5) -0.009(5)
C63 0.040(6) 0.063(7) 0.146(12) 0.015(8) -0.039(7) -0.015(5)
C64 0.047(7) 0.058(7) 0.128(11) -0.001(7) -0.001(7) -0.023(5)
C65 0.023(5) 0.042(5) 0.107(9) 0.004(5) -0.008(5) -0.009(4)
C66 0.041(6) 0.037(5) 0.129(10) 0.023(6) 0.017(6) -0.007(5)
O67 0.037(4) 0.033(3) 0.094(5) 0.019(3) 0.010(3) -0.008(3)
N68 0.054(5) 0.094(6) 0.136(7) 0.034(5) 0.015(5) -0.025(4)
C69 0.079(6) 0.122(7) 0.140(7) 0.024(6) 0.019(6) -0.024(5)
C70 0.155(10) 0.169(10) 0.179(10) 0.008(8) 0.008(8) -0.025(8)
C71 0.113(12) 0.131(13) 0.123(13) -0.040(11) 0.030(10) -0.089(11)
C72 0.091(10) 0.095(10) 0.110(11) -0.043(9) 0.009(8) -0.038(8)
N80 0.027(4) 0.033(4) 0.044(4) -0.011(3) 0.007(3) -0.011(3)
C81 0.030(4) 0.031(4) 0.042(5) -0.006(4) -0.004(4) -0.004(3)
C82 0.028(5) 0.039(5) 0.062(6) -0.028(4) 0.005(4) -0.004(4)
C83 0.026(4) 0.047(5) 0.045(5) -0.019(4) 0.003(4) -0.011(4)
C84 0.035(5) 0.044(5) 0.043(5) -0.014(4) 0.007(4) -0.020(4)
C85 0.035(5) 0.037(4) 0.037(5) -0.016(4) -0.001(4) -0.012(4)
C86 0.032(4) 0.031(4) 0.034(5) -0.011(4) 0.000(4) -0.011(3)
O87 0.036(3) 0.048(3) 0.039(3) -0.016(3) 0.006(3) -0.001(3)
N88 0.040(4) 0.033(4) 0.035(4) -0.011(3) 0.005(3) -0.013(3)
C89 0.046(5) 0.047(5) 0.034(5) -0.005(4) 0.011(4) -0.020(4)
C90 0.043(5) 0.060(6) 0.051(6) -0.015(5) 0.007(4) -0.014(4)
C91 0.046(5) 0.048(5) 0.037(5) -0.003(4) -0.001(4) -0.003(4)
C92 0.130(13) 0.078(9) 0.166(15) 0.065(10) -0.075(12) -0.048(9)
C100 0.027(4) 0.032(4) 0.046(5) -0.012(4) -0.005(4) -0.008(3)
S101 0.0325(11) 0.0478(13) 0.0457(13) -0.0067(10) -0.0061(10) -0.0078(9)
C102 0.037(5) 0.054(6) 0.044(5) -0.006(4) 0.000(4) -0.015(4)
C103 0.033(5) 0.046(5) 0.036(5) -0.012(4) -0.002(4) -0.007(4)
N104 0.030(4) 0.035(4) 0.040(4) -0.013(3) 0.006(3) -0.006(3)
C110 0.037(5) 0.045(5) 0.053(6) -0.012(4) -0.006(4) -0.013(4)
C111 0.040(5) 0.045(5) 0.032(5) -0.005(4) 0.004(4) 0.000(4)
C112 0.039(5) 0.036(5) 0.040(5) -0.009(4) -0.004(4) -0.008(4)
C113 0.042(5) 0.039(5) 0.048(6) -0.007(4) -0.012(4) -0.012(4)
C114 0.038(5) 0.057(6) 0.038(5) -0.011(4) 0.002(4) -0.010(4)
C115 0.035(5) 0.051(5) 0.033(5) -0.010(4) -0.004(4) -0.010(4)
C120 0.030(5) 0.054(5) 0.045(5) -0.016(4) -0.006(4) -0.007(4)
S121 0.0520(15) 0.0579(15) 0.0595(16) -0.0171(12) 0.0050(12) -0.0068(12)
C122 0.060(6) 0.068(7) 0.040(6) -0.013(5) -0.012(5) -0.012(5)
C123 0.035(5) 0.048(5) 0.044(5) -0.014(4) -0.004(4) -0.006(4)
N124 0.021(3) 0.055(4) 0.041(4) -0.006(4) 0.006(3) -0.002(3)
N130 0.027(4) 0.067(5) 0.042(4) -0.012(4) 0.003(3) -0.011(4)
C131 0.030(5) 0.071(7) 0.055(6) -0.035(5) 0.005(4) -0.011(4)
C132 0.041(5) 0.087(8) 0.062(7) -0.026(6) 0.011(5) -0.021(5)
C133 0.044(6) 0.093(9) 0.056(7) -0.031(6) 0.024(5) -0.012(6)
C134 0.047(6) 0.090(8) 0.041(6) -0.013(5) 0.013(5) -0.021(5)
C135 0.034(5) 0.078(7) 0.039(5) -0.008(5) 0.007(4) -0.015(5)
C136 0.082(8) 0.058(7) 0.048(6) -0.007(5) 0.005(6) -0.007(6)
O137 0.065(4) 0.062(4) 0.048(4) -0.012(3) 0.003(3) -0.009(3)
N138 0.154(10) 0.086(7) 0.068(7) -0.015(6) 0.057(7) -0.053(7)
C139 0.25(2) 0.155(15) 0.130(14) -0.072(12) 0.099(14) -0.119(15)
C140 0.22(2) 0.151(18) 0.20(2) 0.060(17) 0.004(19) -0.076(17)
C141 0.226(18) 0.118(12) 0.111(12) -0.052(10) 0.095(12) -0.089(12)
C142 0.37(3) 0.125(15) 0.128(15) -0.020(12) 0.140(18) -0.046(17)
N150 0.039(4) 0.046(4) 0.043(4) -0.005(3) 0.004(3) -0.008(3)
C151 0.044(6) 0.055(6) 0.038(5) -0.005(4) 0.016(4) -0.002(4)
C152 0.039(5) 0.059(6) 0.065(7) -0.012(5) 0.001(5) -0.012(5)
C153 0.058(7) 0.065(7) 0.057(7) -0.020(5) 0.006(5) -0.004(5)
C154 0.059(6) 0.062(6) 0.052(6) -0.022(5) 0.009(5) -0.017(5)
C155 0.042(5) 0.043(5) 0.045(5) -0.014(4) 0.006(4) -0.007(4)
C156 0.035(5) 0.064(6) 0.034(5) -0.009(5) -0.005(4) -0.018(4)
O157 0.036(3) 0.068(4) 0.051(4) -0.024(3) 0.003(3) -0.007(3)
N158 0.047(5) 0.062(5) 0.051(5) -0.004(4) -0.004(4) -0.013(4)
C159 0.066(7) 0.072(7) 0.081(8) -0.020(6) -0.002(6) -0.040(6)
C160 0.070(8) 0.117(11) 0.106(11) -0.038(9) -0.012(7) -0.037(8)
C161 0.037(5) 0.077(7) 0.081(8) -0.009(6) 0.000(5) -0.018(5)
C162 0.046(7) 0.151(13) 0.073(8) -0.022(8) 0.009(6) -0.027(7)
C170 0.031(5) 0.055(6) 0.043(5) -0.014(4) 0.006(4) 0.001(4)
S171 0.0314(12) 0.0688(17) 0.0754(18) -0.0210(14) 0.0149(12) -0.0104(11)
C172 0.044(6) 0.073(7) 0.051(6) -0.006(5) 0.007(5) -0.011(5)
C173 0.037(5) 0.061(6) 0.042(5) -0.020(4) -0.013(4) -0.006(4)
N174 0.041(4) 0.053(5) 0.044(4) -0.010(4) -0.007(4) 0.002(4)
C180 0.030(5) 0.081(7) 0.033(5) -0.001(5) -0.004(4) 0.002(5)
C181 0.031(5) 0.055(6) 0.047(6) -0.005(4) -0.003(4) -0.003(4)
C182 0.030(5) 0.066(6) 0.054(6) -0.005(5) -0.005(4) -0.012(4)
C183 0.036(5) 0.090(8) 0.038(6) -0.008(5) -0.009(4) -0.017(5)
C184 0.044(6) 0.087(8) 0.037(5) -0.012(5) -0.007(4) -0.015(5)
C185 0.038(5) 0.070(7) 0.041(6) 0.003(5) -0.005(4) -0.010(5)
C190 0.053(6) 0.051(6) 0.040(5) -0.008(5) 0.001(4) 0.002(5)
S191 0.0667(17) 0.0560(15) 0.0483(15) 0.0078(12) 0.0015(13) 0.0078(13)
C192 0.054(6) 0.052(6) 0.052(6) -0.008(5) -0.004(5) 0.001(5)
C193 0.043(5) 0.066(7) 0.040(6) -0.005(5) -0.003(4) 0.001(5)
N194 0.039(4) 0.051(5) 0.046(5) -0.006(4) 0.006(3) 0.002(3)
N200 0.069(5) 0.029(4) 0.043(5) -0.009(4) 0.012(4) -0.005(4)
C201 0.076(7) 0.034(5) 0.049(6) 0.001(5) 0.024(5) 0.019(5)
C202 0.108(10) 0.047(7) 0.064(8) -0.014(6) 0.031(7) 0.012(6)
C203 0.154(12) 0.019(5) 0.063(8) -0.024(5) 0.031(7) -0.015(6)
C204 0.143(12) 0.045(6) 0.049(7) -0.015(5) 0.018(7) -0.022(7)
C205 0.082(7) 0.043(6) 0.058(7) -0.032(5) 0.010(6) -0.006(5)
C206 0.119(9) 0.052(6) 0.017(5) -0.016(4) -0.001(5) -0.010(6)
O207 0.102(5) 0.040(4) 0.025(3) -0.009(3) 0.010(3) -0.014(3)
N208 0.155(7) 0.060(5) 0.077(6) -0.020(4) 0.004(5) 0.004(5)
C209 0.166(8) 0.098(6) 0.104(7) -0.017(6) 0.020(6) -0.002(6)
C210 0.201(11) 0.167(10) 0.193(11) -0.030(8) 0.019(8) -0.018(8)
C211 0.085(11) 0.24(2) 0.179(18) -0.172(19) 0.047(11) -0.055(13)
C212 0.079(10) 0.33(3) 0.094(12) -0.128(16) 0.022(9) -0.045(14)
N220 0.040(4) 0.058(5) 0.039(4) -0.003(4) -0.012(3) -0.012(4)
C221 0.050(5) 0.045(5) 0.039(5) -0.003(4) -0.017(4) -0.004(4)
C222 0.067(6) 0.036(5) 0.053(6) -0.005(4) -0.025(5) -0.016(5)
C223 0.083(8) 0.052(6) 0.065(7) 0.006(6) -0.031(6) -0.033(6)
C224 0.071(7) 0.086(8) 0.057(7) 0.013(6) -0.025(6) -0.050(7)
C225 0.062(6) 0.059(6) 0.031(5) 0.007(4) -0.009(4) -0.038(5)
C226 0.052(6) 0.120(10) 0.029(5) -0.011(6) 0.000(5) -0.044(6)
O227 0.054(4) 0.079(5) 0.055(4) -0.003(4) 0.014(3) 0.004(4)
N228 0.072(6) 0.133(9) 0.040(5) 0.000(5) 0.005(4) -0.066(6)
C229 0.26(2) 0.202(18) 0.031(7) -0.019(9) 0.027(10) -0.181(18)
C230 0.141(14) 0.069(9) 0.102(12) 0.004(8) 0.019(10) 0.007(8)
C231 0.049(7) 0.168(15) 0.075(9) 0.009(9) 0.020(6) 0.013(8)
C232 0.063(11) 0.31(3) 0.18(2) 0.03(2) 0.012(12) -0.047(14)
N240 0.041(4) 0.043(4) 0.031(4) -0.004(3) 0.001(3) -0.007(3)
C241 0.042(5) 0.041(5) 0.037(5) -0.011(4) -0.009(4) 0.001(4)
S242 0.0525(14) 0.0441(13) 0.0436(13) -0.0184(10) -0.0019(11) -0.0014(10)
C243 0.041(5) 0.067(6) 0.033(5) -0.012(4) 0.003(4) -0.003(4)
C244 0.040(5) 0.039(5) 0.035(5) -0.008(4) 0.000(4) -0.001(4)
C250 0.040(5) 0.058(6) 0.031(5) -0.002(4) 0.001(4) -0.003(4)
C251 0.045(5) 0.046(5) 0.027(5) 0.000(4) 0.000(4) -0.003(4)
C252 0.063(6) 0.038(5) 0.031(5) -0.001(4) 0.008(4) -0.011(4)
C253 0.076(7) 0.055(6) 0.032(5) -0.003(4) 0.008(5) -0.028(5)
C254 0.063(6) 0.041(5) 0.072(7) -0.016(5) 0.011(5) -0.021(5)
C255 0.041(5) 0.050(6) 0.038(5) -0.008(4) 0.009(4) -0.007(4)
N260 0.049(4) 0.036(4) 0.041(4) 0.000(3) 0.015(3) 0.005(3)
C261 0.047(5) 0.035(5) 0.059(6) 0.000(5) 0.011(5) 0.012(4)
S262 0.0534(15) 0.0632(17) 0.0627(17) 0.0117(13) 0.0087(13) 0.0088(13)
C263 0.050(6) 0.054(6) 0.047(6) 0.000(5) 0.009(5) -0.005(5)
C264 0.053(6) 0.050(5) 0.038(5) -0.003(4) 0.013(5) -0.010(5)
N270 0.054(5) 0.036(4) 0.086(6) 0.003(4) 0.019(5) -0.004(4)
C271 0.068(7) 0.035(5) 0.077(8) 0.007(5) 0.018(6) 0.010(5)
C272 0.064(7) 0.057(7) 0.080(8) 0.027(6) 0.014(6) 0.002(5)
C273 0.096(10) 0.045(7) 0.115(11) 0.028(7) 0.001(9) 0.001(7)
C274 0.099(10) 0.060(7) 0.091(9) 0.036(7) 0.016(8) -0.026(7)
C275 0.065(7) 0.046(6) 0.108(10) 0.019(6) 0.013(7) -0.021(5)
C276 0.067(8) 0.060(7) 0.093(9) 0.008(6) 0.023(7) -0.023(6)
O277 0.059(4) 0.046(4) 0.085(5) 0.022(4) 0.003(4) -0.012(3)
N278 0.074(7) 0.066(7) 0.127(10) 0.007(6) 0.010(7) -0.014(6)
C279 0.110(13) 0.112(12) 0.147(16) 0.008(11) 0.031(12) -0.065(11)
C280 0.113(14) 0.148(17) 0.20(2) 0.001(16) -0.025(15) -0.059(12)
C281 0.114(12) 0.077(10) 0.170(16) 0.000(10) 0.026(11) -0.044(9)
C282 0.131(16) 0.112(14) 0.29(3) 0.036(16) 0.055(18) -0.046(12)
N290 0.058(5) 0.053(5) 0.054(5) -0.012(4) 0.005(4) -0.013(4)
C291 0.063(6) 0.042(6) 0.052(6) 0.013(5) 0.005(5) -0.003(5)
C292 0.088(8) 0.045(6) 0.059(7) 0.018(5) -0.016(6) -0.021(5)
C293 0.089(9) 0.073(9) 0.076(9) 0.025(7) -0.020(7) -0.017(7)
C294 0.113(10) 0.078(9) 0.060(8) -0.002(6) -0.005(7) -0.033(8)
C295 0.070(7) 0.053(6) 0.053(7) -0.005(5) 0.001(5) -0.015(5)
C296 0.082(8) 0.089(9) 0.056(7) -0.017(7) 0.009(6) -0.038(7)
O297 0.086(6) 0.059(5) 0.070(5) -0.007(4) 0.006(4) -0.013(4)
N298 0.111(9) 0.081(7) 0.073(7) -0.014(6) -0.001(6) -0.024(6)
C299 0.123(12) 0.088(10) 0.100(11) -0.057(9) -0.016(9) 0.000(9)
C300 0.170(17) 0.055(9) 0.21(2) -0.027(11) 0.011(15) -0.038(10)
C301 0.128(13) 0.090(10) 0.114(12) -0.002(9) -0.018(10) -0.046(9)
C302 0.23(2) 0.23(2) 0.054(9) -0.044(12) 0.000(12) -0.087(18)
N310 0.038(4) 0.029(4) 0.056(5) 0.003(3) 0.008(4) -0.001(3)
C311 0.046(5) 0.027(5) 0.059(6) 0.008(4) 0.005(5) 0.006(4)
S312 0.0694(17) 0.0332(12) 0.0577(16) 0.0058(11) 0.0080(13) -0.0041(11)
C313 0.076(7) 0.036(5) 0.050(6) -0.001(4) 0.001(5) -0.006(5)
C314 0.050(5) 0.042(5) 0.038(5) 0.007(4) 0.006(4) -0.009(4)
C320 0.038(5) 0.023(4) 0.045(5) 0.001(4) 0.006(4) -0.002(3)
C321 0.044(5) 0.031(5) 0.043(5) 0.006(4) 0.002(4) 0.000(4)
C322 0.042(5) 0.045(5) 0.049(6) -0.001(4) -0.004(4) -0.008(4)
C323 0.040(5) 0.045(5) 0.060(6) 0.014(5) 0.008(5) -0.011(4)
C324 0.031(5) 0.056(6) 0.047(6) 0.013(4) -0.005(4) 0.004(4)
C325 0.029(4) 0.049(5) 0.039(5) -0.007(4) 0.004(4) -0.008(4)
N330 0.031(4) 0.025(3) 0.046(4) -0.005(3) 0.001(3) -0.001(3)
C331 0.026(4) 0.023(4) 0.054(6) -0.005(4) 0.007(4) -0.006(3)
S332 0.0319(11) 0.0428(12) 0.0525(14) -0.0083(10) 0.0066(10) -0.0058(9)
C333 0.036(5) 0.040(5) 0.049(5) -0.005(4) -0.001(4) -0.001(4)
C334 0.036(5) 0.033(4) 0.043(5) 0.000(4) 0.008(4) -0.010(4)
N340 0.041(4) 0.027(4) 0.042(4) -0.002(3) 0.005(3) -0.004(3)
C341 0.032(5) 0.022(4) 0.049(5) -0.006(4) 0.005(4) 0.001(3)
C342 0.038(5) 0.033(5) 0.054(6) -0.005(4) 0.000(4) -0.006(4)
C343 0.038(5) 0.037(5) 0.074(7) -0.006(5) -0.011(5) -0.007(4)
C344 0.055(6) 0.041(5) 0.049(6) -0.009(4) -0.007(5) -0.004(4)
C345 0.053(6) 0.032(5) 0.048(6) -0.001(4) 0.001(5) -0.017(4)
C346 0.041(5) 0.050(5) 0.042(5) -0.008(4) 0.007(4) -0.007(4)
O347 0.041(3) 0.052(4) 0.052(4) -0.001(3) 0.013(3) 0.008(3)
N348 0.053(5) 0.057(5) 0.048(5) -0.007(4) 0.007(4) -0.020(4)
C349 0.065(7) 0.053(6) 0.054(6) 0.005(5) 0.000(5) -0.008(5)
C350 0.086(9) 0.106(10) 0.053(7) 0.003(7) -0.011(6) -0.021(7)
C351 0.051(6) 0.064(7) 0.061(7) -0.007(5) 0.015(5) -0.017(5)
C352 0.071(8) 0.057(7) 0.104(10) -0.008(6) 0.022(7) -0.005(6)
S1A 0.0467(13) 0.0368(11) 0.0364(12) -0.0049(9) 0.0032(10) -0.0141(10)
O1A 0.074(5) 0.044(4) 0.063(4) 0.001(3) 0.026(4) -0.016(3)
O2A 0.065(5) 0.062(4) 0.095(6) -0.026(4) -0.020(4) -0.013(4)
O3A 0.069(4) 0.049(4) 0.031(3) -0.009(3) 0.003(3) -0.001(3)
C1A 0.069(7) 0.041(5) 0.046(6) -0.011(5) -0.004(5) -0.007(5)
F1A 0.082(4) 0.069(4) 0.057(4) -0.023(3) 0.012(3) 0.010(3)
F2A 0.062(4) 0.102(5) 0.135(6) -0.058(5) -0.036(4) 0.021(4)
F3A 0.117(5) 0.052(4) 0.081(5) 0.013(3) 0.020(4) 0.006(4)
S1B 0.0498(14) 0.0480(14) 0.0391(13) -0.0032(10) 0.0048(11) -0.0105(11)
O1B 0.061(4) 0.064(4) 0.040(4) 0.005(3) 0.016(3) -0.011(3)
O2B 0.136(8) 0.072(5) 0.093(6) -0.026(5) 0.044(6) -0.048(5)
O3B 0.100(7) 0.196(11) 0.068(6) -0.016(6) -0.020(5) -0.046(7)
C1B 0.086(10) 0.117(13) 0.089(10) 0.052(9) 0.029(9) -0.011(9)
F1B 0.066(6) 0.30(2) 0.203(13) 0.122(13) 0.029(7) 0.022(8)
F2B 0.198(11) 0.072(6) 0.250(13) 0.029(7) 0.168(11) 0.029(6)
F3B 0.113(6) 0.143(7) 0.120(7) 0.023(6) 0.084(6) -0.006(5)
S1C 0.0643(17) 0.0804(19) 0.0690(19) -0.0320(15) 0.0124(15) -0.0297(15)
O1C 0.056(4) 0.055(4) 0.118(7) -0.017(4) -0.018(4) -0.025(3)
O2C 0.062(5) 0.095(6) 0.093(6) 0.032(5) -0.031(4) -0.010(4)
O3C 0.059(5) 0.126(7) 0.058(5) -0.017(5) 0.022(4) -0.006(4)
C1C 0.066(9) 0.106(12) 0.147(15) 0.018(11) 0.001(10) -0.013(8)
F1C 0.205(10) 0.085(5) 0.081(5) -0.027(4) 0.058(6) 0.023(6)
F2C 0.189(10) 0.094(6) 0.193(10) -0.021(6) -0.040(8) -0.083(7)
F3C 0.079(5) 0.102(5) 0.088(5) 0.024(4) -0.007(4) -0.013(4)

loop_
_atom_type_symbol
_atom_type_description
_atom_type_scat_dispersion_real
_atom_type_scat_dispersion_imag
_atom_type_scat_source
C C 0.0033 0.0016 'International Tables Vol C Tables 4.2.6.8 and 6.1.1.4'
H H 0.0000 0.0000 'International Tables Vol C Tables 4.2.6.8 and 6.1.1.4'
N N 0.0061 0.0033 'International Tables Vol C Tables 4.2.6.8 and 6.1.1.4'
O O 0.0106 0.0060 'International Tables Vol C Tables 4.2.6.8 and 6.1.1.4'
F F 0.0171 0.0103 'International Tables Vol C Tables 4.2.6.8 and 6.1.1.4'
S S 0.1246 0.1234 'International Tables Vol C Tables 4.2.6.8 and 6.1.1.4'
Zn Zn 0.2839 1.4301 'International Tables Vol C Tables 4.2.6.8 and 6.1.1.4'

loop_
_geom_angle_atom_site_label_1
_geom_angle_atom_site_label_2
_geom_angle_atom_site_label_3
_geom_angle
N130 Zn1 N150 162.7(3)
N130 Zn1 O137 75.2(3)
N150 Zn1 O137 91.4(3)
N130 Zn1 O157 94.6(3)
N150 Zn1 O157 74.6(3)
O137 Zn1 O157 91.5(3)
N130 Zn1 N124 76.0(3)
N150 Zn1 N124 118.6(3)
O137 Zn1 N124 149.8(3)
O157 Zn1 N124 99.8(3)
N130 Zn1 N174 116.2(3)
N150 Zn1 N174 76.4(3)
O137 Zn1 N174 99.8(3)
O157 Zn1 N174 149.0(3)
N124 Zn1 N174 84.8(3)
N200 Zn2 N220 170.1(3)
N200 Zn2 O227 98.6(3)
N220 Zn2 O227 75.6(3)
N200 Zn2 O207 75.2(3)
N220 Zn2 O207 96.3(2)
O227 Zn2 O207 87.9(3)
N200 Zn2 N240 111.2(3)
N220 Zn2 N240 75.4(3)
O227 Zn2 N240 150.1(3)
O207 Zn2 N240 102.6(2)
N200 Zn2 N194 77.7(3)
N220 Zn2 N194 111.1(3)
O227 Zn2 N194 100.5(3)
O207 Zn2 N194 152.6(3)
N240 Zn2 N194 83.1(2)
N270 Zn3 N290 166.5(4)
N270 Zn3 O277 75.2(3)
N290 Zn3 O277 94.5(3)
N270 Zn3 O297 96.1(3)
N290 Zn3 O297 75.1(3)
O277 Zn3 O297 91.3(3)
N270 Zn3 N310 112.7(3)
N290 Zn3 N310 77.2(3)
O277 Zn3 N310 99.6(3)
O297 Zn3 N310 150.9(3)
N270 Zn3 N260 76.6(3)
N290 Zn3 N260 114.6(3)
O277 Zn3 N260 150.6(3)
O297 Zn3 N260 99.9(3)
N310 Zn3 N260 83.7(3)
N10 Zn4 N80 169.7(3)
N10 Zn4 O87 100.2(2)
N80 Zn4 O87 75.7(2)
N10 Zn4 O17 76.0(2)
N80 Zn4 O17 94.1(2)
O87 Zn4 O17 85.4(2)
N10 Zn4 N30 76.1(3)
N80 Zn4 N30 113.9(2)
O87 Zn4 N30 102.2(2)
O17 Zn4 N30 152.0(2)
N10 Zn4 N104 109.8(2)
N80 Zn4 N104 75.1(2)
O87 Zn4 N104 149.9(2)
O17 Zn4 N104 103.7(2)
N30 Zn4 N104 83.4(2)
N60 Zn5 N340 167.9(3)
N60 Zn5 O347 96.7(3)
N340 Zn5 O347 75.3(2)
N60 Zn5 O67 75.1(3)
N340 Zn5 O67 95.3(2)
O347 Zn5 O67 88.2(3)
N60 Zn5 N50 76.4(3)
N340 Zn5 N50 113.6(2)
O347 Zn5 N50 100.8(2)
O67 Zn5 N50 151.0(3)
N60 Zn5 N330 113.7(3)
N340 Zn5 N330 75.3(3)
O347 Zn5 N330 149.3(3)
O67 Zn5 N330 103.2(2)
N50 Zn5 N330 83.0(2)
C11 N10 C15 121.0(7)
C11 N10 Zn4 119.4(5)
C15 N10 Zn4 118.7(5)
N10 C11 C12 121.8(7)
N10 C11 C31 112.5(6)
C12 C11 C31 125.7(7)
C13 C12 C11 116.6(8)
C14 C13 C12 120.9(8)
C13 C14 C15 119.2(9)
N10 C15 C14 120.2(8)
N10 C15 C16 109.1(6)
C14 C15 C16 130.7(8)
O17 C16 N18 120.1(6)
O17 C16 C15 116.6(6)
N18 C16 C15 122.8(6)
C16 O17 Zn4 109.0(4)
C16 N18 C21 123.1(6)
C16 N18 C19 120.2(6)
C21 N18 C19 116.5(6)
C20 C19 N18 109.3(7)
C22 C21 N18 111.1(7)
C31 N30 C34 111.0(7)
C31 N30 Zn4 110.4(6)
C34 N30 Zn4 136.3(5)
N30 C31 C11 119.7(7)
N30 C31 S32 114.3(7)
C11 C31 S32 125.6(6)
C31 S32 C33 89.3(4)
C34 C33 S32 110.7(7)
C33 C34 N30 114.6(7)
C33 C34 C41 126.1(8)
N30 C34 C41 119.3(7)
C45 C40 C41 120.9(8)
C42 C41 C40 119.2(7)
C42 C41 C34 120.7(8)
C40 C41 C34 120.2(7)
C43 C42 C41 119.4(8)
C42 C43 C44 120.8(8)
C45 C44 C43 120.6(7)
C44 C45 C40 119.2(8)
C44 C45 C54 119.9(7)
C40 C45 C54 120.8(7)
C51 N50 C54 112.0(7)
C51 N50 Zn5 109.8(5)
C54 N50 Zn5 135.5(5)
N50 C51 C61 121.0(7)
N50 C51 S52 114.0(6)
C61 C51 S52 124.8(6)
C53 S52 C51 90.1(4)
C54 C53 S52 109.9(6)
N50 C54 C53 113.9(7)
N50 C54 C45 120.9(7)
C53 C54 C45 125.2(7)
C61 N60 C65 119.2(8)
C61 N60 Zn5 120.4(6)
C65 N60 Zn5 119.9(6)
N60 C61 C62 122.8(9)
N60 C61 C51 110.8(7)
C62 C61 C51 126.4(9)
C63 C62 C61 117.1(10)
C62 C63 C64 122.1(11)
C63 C64 C65 117.6(10)
N60 C65 C64 120.9(9)
N60 C65 C66 109.4(8)
C64 C65 C66 129.2(9)
O67 C66 N68 123.9(8)
O67 C66 C65 117.0(7)
N68 C66 C65 118.8(9)
C66 O67 Zn5 111.1(5)
C66 N68 C69 128.5(9)
C66 N68 C71 116.6(7)
C69 N68 C71 114.9(7)
C70 C69 N68 122.5(14)
C72 C71 N68 104.5(9)
C81 N80 C85 121.4(7)
C81 N80 Zn4 120.0(5)
C85 N80 Zn4 117.2(5)
N80 C81 C82 122.2(8)
N80 C81 C100 113.2(7)
C82 C81 C100 124.5(8)
C81 C82 C83 116.8(8)
C84 C83 C82 120.7(7)
C83 C84 C85 119.2(8)
N80 C85 C84 119.6(7)
N80 C85 C86 110.7(7)
C84 C85 C86 129.3(8)
O87 C86 N88 121.4(7)
O87 C86 C85 115.0(7)
N88 C86 C85 123.5(7)
C86 O87 Zn4 111.7(5)
C86 N88 C89 124.9(7)
C86 N88 C91 118.0(6)
C89 N88 C91 117.1(7)
N88 C89 C90 113.7(7)
N88 C91 C92 111.3(8)
N104 C100 C81 119.3(7)
N104 C100 S101 114.3(6)
C81 C100 S101 125.9(6)
C100 S101 C102 90.2(4)
C103 C102 S101 110.4(7)
C102 C103 N104 114.5(7)
C102 C103 C111 126.2(8)
N104 C103 C111 119.0(7)
C100 N104 C103 110.6(7)
C100 N104 Zn4 109.5(5)
C103 N104 Zn4 133.8(5)
C115 C110 C111 118.7(8)
C112 C111 C110 120.6(8)
C112 C111 C103 120.1(7)
C110 C111 C103 119.3(8)
C113 C112 C111 119.2(8)
C114 C113 C112 121.1(8)
C113 C114 C115 121.6(8)
C114 C115 C110 118.7(8)
C114 C115 C123 119.7(7)
C110 C115 C123 121.6(8)
N124 C120 C131 120.5(8)
N124 C120 S121 113.5(7)
C131 C120 S121 125.4(7)
C122 S121 C120 88.5(5)
C123 C122 S121 113.1(8)
C122 C123 N124 111.9(8)
C122 C123 C115 128.7(9)
N124 C123 C115 119.3(8)
C120 N124 C123 113.0(8)
C120 N124 Zn1 111.6(6)
C123 N124 Zn1 133.4(6)
C131 N130 C135 120.9(8)
C131 N130 Zn1 120.3(6)
C135 N130 Zn1 118.2(6)
N130 C131 C132 122.5(9)
N130 C131 C120 110.8(7)
C132 C131 C120 126.5(9)
C133 C132 C131 116.0(10)
C134 C133 C132 122.4(9)
C133 C134 C135 118.3(9)
N130 C135 C134 119.8(9)
N130 C135 C136 112.1(8)
C134 C135 C136 127.8(9)
O137 C136 N138 122.4(9)
O137 C136 C135 114.6(7)
N138 C136 C135 123.0(9)
C136 O137 Zn1 115.9(6)
C136 N138 C141 126.8(11)
C136 N138 C139 117.1(8)
C141 N138 C139 115.8(8)
C140 C139 N138 106.1(13)
C142 C141 N138 115.4(16)
C151 N150 C155 119.5(8)
C151 N150 Zn1 120.0(6)
C155 N150 Zn1 120.3(5)
N150 C151 C152 122.0(9)
N150 C151 C170 111.0(8)
C152 C151 C170 126.8(8)
C153 C152 C151 118.4(9)
C152 C153 C154 118.9(9)
C155 C154 C153 120.5(10)
C154 C155 N150 120.5(8)
C154 C155 C156 131.9(9)
N150 C155 C156 107.3(7)
O157 C156 N158 122.4(8)
O157 C156 C155 116.9(8)
N158 C156 C155 120.7(8)
C156 O157 Zn1 114.7(5)
C156 N158 C159 127.8(8)
C156 N158 C161 115.7(8)
C159 N158 C161 116.0(8)
N158 C159 C160 113.9(10)
N158 C161 C162 113.0(9)
N174 C170 C151 121.4(7)
N174 C170 S171 114.2(7)
C151 C170 S171 124.2(6)
C172 S171 C170 89.1(5)
C173 C172 S171 111.1(8)
C172 C173 N174 114.4(8)
C172 C173 C181 127.3(9)
N174 C173 C181 118.2(8)
C170 N174 C173 111.1(7)
C170 N174 Zn1 110.5(6)
C173 N174 Zn1 135.5(6)
C181 C180 C185 123.5(9)
C180 C181 C182 116.2(9)
C180 C181 C173 122.2(8)
C182 C181 C173 121.6(9)
C183 C182 C181 122.1(10)
C182 C183 C184 119.9(9)
C183 C184 C185 120.9(10)
C184 C185 C180 117.4(10)
C184 C185 C193 121.3(9)
C180 C185 C193 121.3(8)
N194 C190 C201 121.2(8)
N194 C190 S191 114.8(7)
C201 C190 S191 123.9(7)
C192 S191 C190 88.2(5)
C193 C192 S191 112.5(8)
C192 C193 N194 113.3(10)
C192 C193 C185 128.3(9)
N194 C193 C185 118.3(8)
C190 N194 C193 111.2(8)
C190 N194 Zn2 108.4(6)
C193 N194 Zn2 137.4(6)
C205 N200 C201 121.0(9)
C205 N200 Zn2 119.4(6)
C201 N200 Zn2 118.4(7)
N200 C201 C202 121.3(11)
N200 C201 C190 112.2(9)
C202 C201 C190 126.5(10)
C203 C202 C201 118.6(11)
C202 C203 C204 121.6(10)
C203 C204 C205 115.0(11)
N200 C205 C204 122.1(10)
N200 C205 C206 112.3(8)
C204 C205 C206 125.3(10)
O207 C206 N208 124.3(8)
O207 C206 C205 113.8(7)
N208 C206 C205 121.9(8)
C206 O207 Zn2 111.0(6)
C206 N208 C209 130.3(10)
C206 N208 C211 115.3(7)
C209 N208 C211 113.0(8)
C210 C209 N208 122.3(15)
C212 C211 N208 99.4(9)
C221 N220 C225 120.6(8)
C221 N220 Zn2 120.0(6)
C225 N220 Zn2 117.9(6)
N220 C221 C222 122.3(9)
N220 C221 C241 111.0(8)
C222 C221 C241 126.5(9)
C221 C222 C223 117.0(10)
C224 C223 C222 120.3(10)
C225 C224 C223 120.2(10)
N220 C225 C224 119.6(10)
N220 C225 C226 109.4(8)
C224 C225 C226 130.7(9)
O227 C226 N228 118.8(9)
O227 C226 C225 115.1(7)
N228 C226 C225 126.1(9)
C226 O227 Zn2 113.5(6)
C226 N228 C231 119.8(8)
C226 N228 C229 121.6(9)
C231 N228 C229 118.5(7)
C230 C229 N228 113.6(10)
C232 C231 N228 107.8(12)
C241 N240 C244 111.5(7)
C241 N240 Zn2 110.5(5)
C244 N240 Zn2 133.4(5)
N240 C241 C221 120.5(8)
N240 C241 S242 114.2(7)
C221 C241 S242 124.9(7)
C243 S242 C241 90.3(4)
C244 C243 S242 111.2(7)
C243 C244 N240 112.9(8)
C243 C244 C251 127.8(8)
N240 C244 C251 119.3(7)
C251 C250 C255 120.2(8)
C250 C251 C252 117.9(8)
C250 C251 C244 121.4(8)
C252 C251 C244 120.7(7)
C253 C252 C251 122.1(8)
C252 C253 C254 119.1(9)
C255 C254 C253 120.5(9)
C254 C255 C250 120.1(8)
C254 C255 C264 118.7(9)
C250 C255 C264 121.2(8)
C261 N260 C264 112.0(8)
C261 N260 Zn3 110.2(6)
C264 N260 Zn3 134.4(6)
N260 C261 C271 120.2(9)
N260 C261 S262 114.3(7)
C271 C261 S262 125.4(8)
C261 S262 C263 89.4(5)
C264 C263 S262 112.3(8)
C263 C264 N260 112.0(8)
C263 C264 C255 127.0(9)
N260 C264 C255 120.7(9)
C275 N270 C271 121.1(9)
C275 N270 Zn3 119.3(8)
C271 N270 Zn3 119.2(6)
C272 C271 N270 121.7(10)
C272 C271 C261 125.5(11)
N270 C271 C261 112.7(8)
C271 C272 C273 117.8(12)
C274 C273 C272 121.4(11)
C273 C274 C275 118.5(11)
N270 C275 C274 119.2(12)
N270 C275 C276 108.9(9)
C274 C275 C276 131.1(10)
O277 C276 N278 121.9(12)
O277 C276 C275 118.1(11)
N278 C276 C275 119.9(10)
C276 O277 Zn3 113.0(7)
C276 N278 C281 127.4(12)
C276 N278 C279 115.1(11)
C281 N278 C279 117.4(12)
C280 C279 N278 110.5(15)
N278 C281 C282 111.0(14)
C295 N290 C291 120.4(9)
C295 N290 Zn3 120.5(7)
C291 N290 Zn3 118.8(7)
N290 C291 C292 121.4(10)
N290 C291 C311 112.8(8)
C292 C291 C311 125.8(10)
C293 C292 C291 116.2(10)
C292 C293 C294 121.7(11)
C295 C294 C293 118.6(12)
N290 C295 C294 121.7(10)
N290 C295 C296 110.0(9)
C294 C295 C296 127.8(11)
O297 C296 N298 117.5(12)
O297 C296 C295 116.9(10)
N298 C296 C295 125.5(12)
C296 O297 Zn3 111.8(7)
C296 N298 C299 121.3(12)
C296 N298 C301 124.1(12)
C299 N298 C301 113.0(11)
C300 C299 N298 115.0(12)
N298 C301 C302 111.2(14)
C311 N310 C314 110.4(8)
C311 N310 Zn3 109.4(6)
C314 N310 Zn3 135.6(6)
N310 C311 C291 120.0(8)
N310 C311 S312 114.5(8)
C291 C311 S312 125.4(7)
C313 S312 C311 89.5(5)
C314 C313 S312 111.5(8)
N310 C314 C313 114.1(8)
N310 C314 C321 119.3(8)
C313 C314 C321 126.6(9)
C325 C320 C321 121.0(8)
C322 C321 C320 118.7(8)
C322 C321 C314 119.2(8)
C320 C321 C314 122.0(8)
C321 C322 C323 121.1(9)
C324 C323 C322 119.9(8)
C323 C324 C325 120.4(8)
C320 C325 C324 119.0(8)
C320 C325 C334 122.0(8)
C324 C325 C334 119.0(7)
C331 N330 C334 111.4(6)
C331 N330 Zn5 111.0(5)
C334 N330 Zn5 134.0(5)
N330 C331 C341 119.2(7)
N330 C331 S332 113.9(6)
C341 C331 S332 126.5(6)
C333 S332 C331 90.3(4)
C334 C333 S332 112.0(7)
C333 C334 N330 112.4(8)
C333 C334 C325 128.1(8)
N330 C334 C325 119.6(7)
C341 N340 C345 120.5(8)
C341 N340 Zn5 120.0(6)
C345 N340 Zn5 118.3(5)
N340 C341 C342 122.1(8)
N340 C341 C331 112.4(7)
C342 C341 C331 125.4(7)
C343 C342 C341 116.6(8)
C342 C343 C344 122.1(9)
C345 C344 C343 117.2(9)
N340 C345 C344 121.3(8)
N340 C345 C346 109.6(8)
C344 C345 C346 128.6(8)
O347 C346 N348 121.7(8)
O347 C346 C345 115.9(7)
N348 C346 C345 122.5(8)
C346 O347 Zn5 112.2(5)
C346 N348 C349 126.2(8)
C346 N348 C351 116.3(8)
C349 N348 C351 116.8(7)
N348 C349 C350 113.7(9)
N348 C351 C352 110.0(8)
O2A S1A O3A 115.4(4)
O2A S1A O1A 114.1(5)
O3A S1A O1A 116.2(4)
O2A S1A C1A 103.2(4)
O3A S1A C1A 103.2(4)
O1A S1A C1A 102.0(4)
F2A C1A F1A 109.1(9)
F2A C1A F3A 107.5(8)
F1A C1A F3A 105.4(7)
F2A C1A S1A 112.1(6)
F1A C1A S1A 112.3(7)
F3A C1A S1A 110.1(7)
O3B S1B O2B 113.1(7)
O3B S1B O1B 115.3(5)
O2B S1B O1B 116.4(5)
O3B S1B C1B 99.5(8)
O2B S1B C1B 104.1(7)
O1B S1B C1B 105.9(5)
F2B C1B F3B 112.6(15)
F2B C1B F1B 90.3(14)
F3B C1B F1B 106.8(14)
F2B C1B S1B 120.3(12)
F3B C1B S1B 115.2(10)
F1B C1B S1B 107.5(13)
O3C S1C O1C 116.7(5)
O3C S1C O2C 112.7(5)
O1C S1C O2C 113.1(5)
O3C S1C C1C 106.0(7)
O1C S1C C1C 104.4(6)
O2C S1C C1C 102.2(7)
F1C C1C F2C 107.2(16)
F1C C1C F3C 109.3(11)
F2C C1C F3C 108.3(12)
F1C C1C S1C 112.0(10)
F2C C1C S1C 113.1(10)
F3C C1C S1C 106.8(13)
O2D S1D O3D 102.8(8)
O2D S1D O1D 111.7(7)
O3D S1D O1D 135.5(10)
O2D S1D C1D 112.7(8)
O3D S1D C1D 96.3(10)
O1D S1D C1D 95.5(9)
F1D C1D F3D 102.5(14)
F1D C1D F2D 106.4(15)
F3D C1D F2D 99.8(14)
F1D C1D S1D 120.4(13)
F3D C1D S1D 117.7(13)
F2D C1D S1D 107.7(13)
O2E S1E O1E 114.6
O2E S1E O3E 115.3
O1E S1E O3E 115.0
O2E S1E C1E 102.0
O1E S1E C1E 103.6
O3E S1E C1E 103.9
F2E C1E F1E 109.1
F2E C1E F3E 108.6
F1E C1E F3E 106.5
F2E C1E S1E 111.5
F1E C1E S1E 110.9
F3E C1E S1E 110.0
O2I S1I O1I 114.6
O2I S1I O3I 115.3
O1I S1I O3I 115.0
O2I S1I C1I 102.0
O1I S1I C1I 103.6
O3I S1I C1I 103.9
F2I C1I F1I 109.1
F2I C1I F3I 108.6
F1I C1I F3I 106.5
F2I C1I S1I 111.5
F1I C1I S1I 110.9
F3I C1I S1I 110.1
O2F S1F O3F 127.4(10)
O2F S1F O1F 111.9(11)
O3F S1F O1F 108.4(11)
O2F S1F C1F 104.6(9)
O3F S1F C1F 98.5(9)
O1F S1F C1F 102.0(10)
F2F C1F F1F 104.7(14)
F2F C1F F3F 111.5(14)
F1F C1F F3F 116.6(15)
F2F C1F S1F 115.1(12)
F1F C1F S1F 109.4(12)
F3F C1F S1F 99.9(10)
O2G S1G O1G 114.6
O2G S1G O3G 115.3
O1G S1G O3G 115.0
O2G S1G C1G 102.0
O1G S1G C1G 103.6
O3G S1G C1G 103.9
F2G C1G F1G 109.1
F2G C1G F3G 108.6
F1G C1G F3G 106.5
F2G C1G S1G 111.5
F1G C1G S1G 110.9
F3G C1G S1G 110.1
O2J S1J O1J 114.6
O2J S1J O3J 115.3
O1J S1J O3J 115.0
O2J S1J C1J 102.0
O1J S1J C1J 103.6
O3J S1J C1J 103.9
F2J C1J F1J 109.1
F2J C1J F3J 108.6
F1J C1J F3J 106.5
F2J C1J S1J 111.5
F1J C1J S1J 110.9
F3J C1J S1J 110.1
O2H S1H O1H 114.6
O2H S1H O3H 115.3
O1H S1H O3H 115.0
O2H S1H C1H 102.0
O1H S1H C1H 103.6
O3H S1H C1H 103.9
F2H C1H F1H 109.1
F2H C1H F3H 108.6
F1H C1H F3H 106.5
F2H C1H S1H 111.5
F1H C1H S1H 110.9
F3H C1H S1H 110.1
O2K S1K O1K 114.6
O2K S1K O3K 115.3
O1K S1K O3K 115.0
O2K S1K C1K 102.0
O1K S1K C1K 103.6
O3K S1K C1K 103.9
F2K C1K F1K 109.1
F2K C1K F3K 108.6
F1K C1K F3K 106.5
F2K C1K S1K 111.5
F1K C1K S1K 110.9
F3K C1K S1K 110.1
O2L S1L O1L 114.6
O2L S1L O3L 115.3
O1L S1L O3L 115.0
O2L S1L C1L 102.0
O1L S1L C1L 103.6
O3L S1L C1L 103.9
F2L C1L F1L 109.1
F2L C1L F3L 108.6
F1L C1L F3L 106.5
F2L C1L S1L 111.5
F1L C1L S1L 110.9
F3L C1L S1L 110.1
O2M S1M O1M 114.6
O2M S1M O3M 115.3
O1M S1M O3M 115.0
O2M S1M C1M 102.0
O1M S1M C1M 103.6
O3M S1M C1M 103.9
F2M C1M F1M 109.1
F2M C1M F3M 108.6
F1M C1M F3M 106.5
F2M C1M S1M 111.5
F1M C1M S1M 110.9
F3M C1M S1M 110.1

loop_
_geom_bond_atom_site_label_1
_geom_bond_atom_site_label_2
_geom_bond_distance
Zn1 N130 2.061(7)
Zn1 N150 2.071(7)
Zn1 O137 2.138(6)
Zn1 O157 2.138(6)
Zn1 N124 2.192(7)
Zn1 N174 2.204(7)
Zn2 N200 2.032(7)
Zn2 N220 2.062(8)
Zn2 O227 2.105(6)
Zn2 O207 2.202(6)
Zn2 N240 2.221(7)
Zn2 N194 2.236(8)
Zn3 N270 2.044(8)
Zn3 N290 2.049(8)
Zn3 O277 2.153(7)
Zn3 O297 2.160(8)
Zn3 N310 2.214(7)
Zn3 N260 2.223(8)
Zn4 N10 2.062(6)
Zn4 N80 2.071(6)
Zn4 O87 2.143(6)
Zn4 O17 2.175(5)
Zn4 N30 2.209(6)
Zn4 N104 2.261(7)
Zn5 N60 2.029(7)
Zn5 N340 2.065(7)
Zn5 O347 2.146(6)
Zn5 O67 2.171(5)
Zn5 N50 2.204(6)
Zn5 N330 2.222(6)
N10 C11 1.318(10)
N10 C15 1.330(10)
C11 C12 1.394(11)
C11 C31 1.477(12)
C12 C13 1.383(13)
C13 C14 1.353(12)
C14 C15 1.382(11)
C15 C16 1.507(11)
C16 O17 1.277(8)
C16 N18 1.331(9)
N18 C21 1.483(9)
N18 C19 1.523(9)
C19 C20 1.445(12)
C21 C22 1.456(12)
N30 C31 1.318(10)
N30 C34 1.371(10)
C31 S32 1.710(9)
S32 C33 1.716(9)
C33 C34 1.351(12)
C34 C41 1.481(11)
C40 C45 1.385(11)
C40 C41 1.408(12)
C41 C42 1.408(12)
C42 C43 1.378(12)
C43 C44 1.397(12)
C44 C45 1.383(11)
C45 C54 1.454(12)
N50 C51 1.304(10)
N50 C54 1.384(10)
C51 C61 1.473(12)
C51 S52 1.726(8)
S52 C53 1.713(9)
C53 C54 1.384(11)
N60 C61 1.334(11)
N60 C65 1.344(11)
C61 C62 1.371(13)
C62 C63 1.361(14)
C63 C64 1.362(15)
C64 C65 1.391(15)
C65 C66 1.489(13)
C66 O67 1.256(10)
C66 N68 1.294(10)
N68 C69 1.480(11)
N68 C71 1.579(13)
C69 C70 1.263(17)
C71 C72 1.432(16)
N80 C81 1.337(10)
N80 C85 1.339(10)
C81 C82 1.380(11)
C81 C100 1.456(11)
C82 C83 1.395(12)
C83 C84 1.380(12)
C84 C85 1.389(11)
C85 C86 1.503(11)
C86 O87 1.261(9)
C86 N88 1.339(10)
N88 C89 1.454(10)
N88 C91 1.468(11)
C89 C90 1.500(12)
C91 C92 1.538(14)
C100 N104 1.346(10)
C100 S101 1.701(8)
S101 C102 1.717(8)
C102 C103 1.371(12)
C103 N104 1.379(10)
C103 C111 1.485(11)
C110 C115 1.404(11)
C110 C111 1.414(12)
C111 C112 1.378(12)
C112 C113 1.373(12)
C113 C114 1.355(12)
C114 C115 1.382(12)
C115 C123 1.476(12)
C120 N124 1.290(11)
C120 C131 1.489(13)
C120 S121 1.716(9)
S121 C122 1.688(10)
C122 C123 1.335(13)
C123 N124 1.371(11)
N130 C131 1.328(12)
N130 C135 1.349(11)
C131 C132 1.390(13)
C132 C133 1.388(15)
C133 C134 1.360(15)
C134 C135 1.399(13)
C135 C136 1.501(13)
C136 O137 1.261(10)
C136 N138 1.304(11)
N138 C141 1.447(13)
N138 C139 1.603(15)
C139 C140 1.40(2)
C141 C142 1.40(2)
N150 C151 1.330(11)
N150 C155 1.359(11)
C151 C152 1.391(13)
C151 C170 1.481(13)
C152 C153 1.351(14)
C153 C154 1.404(14)
C154 C155 1.334(12)
C155 C156 1.544(12)
C156 O157 1.235(11)
C156 N158 1.329(11)
N158 C159 1.445(13)
N158 C161 1.475(12)
C159 C160 1.547(16)
C161 C162 1.520(15)
C170 N174 1.303(11)
C170 S171 1.720(9)
S171 C172 1.707(11)
C172 C173 1.339(12)
C173 N174 1.382(11)
C173 C181 1.448(12)
C180 C181 1.385(13)
C180 C185 1.397(13)
C181 C182 1.413(12)
C182 C183 1.364(13)
C183 C184 1.387(14)
C184 C185 1.395(13)
C185 C193 1.477(14)
C190 N194 1.304(12)
C190 C201 1.492(15)
C190 S191 1.713(9)
S191 C192 1.708(11)
C192 C193 1.329(13)
C193 N194 1.384(12)
N200 C205 1.301(12)
N200 C201 1.349(11)
C201 C202 1.356(15)
C202 C203 1.358(17)
C203 C204 1.408(15)
C204 C205 1.410(14)
C205 C206 1.514(13)
C206 O207 1.268(10)
C206 N208 1.274(10)
N208 C209 1.466(12)
N208 C211 1.637(14)
C209 C210 1.284(18)
C211 C212 1.489(17)
N220 C221 1.341(11)
N220 C225 1.351(11)
C221 C222 1.369(12)
C221 C241 1.475(13)
C222 C223 1.384(14)
C223 C224 1.378(16)
C224 C225 1.355(14)
C225 C226 1.505(14)
C226 O227 1.259(11)
C226 N228 1.346(10)
N228 C231 1.486(13)
N228 C229 1.510(12)
C229 C230 1.371(16)
C231 C232 1.495(17)
N240 C241 1.298(11)
N240 C244 1.422(10)
C241 S242 1.722(8)
S242 C243 1.704(10)
C243 C244 1.362(12)
C244 C251 1.447(12)
C250 C251 1.406(12)
C250 C255 1.407(13)
C251 C252 1.406(12)
C252 C253 1.369(12)
C253 C254 1.412(13)
C254 C255 1.370(13)
C255 C264 1.461(12)
N260 C261 1.323(11)
N260 C264 1.381(12)
C261 C271 1.453(14)
C261 S262 1.693(11)
S262 C263 1.701(9)
C263 C264 1.361(13)
N270 C275 1.350(13)
N270 C271 1.360(14)
C271 C272 1.350(14)
C272 C273 1.413(17)
C273 C274 1.351(18)
C274 C275 1.420(15)
C275 C276 1.508(17)
C276 O277 1.225(12)
C276 N278 1.336(15)
N278 C281 1.451(16)
N278 C279 1.49(2)
C279 C280 1.50(2)
C281 C282 1.55(2)
N290 C295 1.314(13)
N290 C291 1.356(12)
C291 C292 1.409(13)
C291 C311 1.462(14)
C292 C293 1.369(16)
C293 C294 1.381(17)
C294 C295 1.368(15)
C295 C296 1.506(16)
C296 O297 1.281(14)
C296 N298 1.298(15)
N298 C299 1.509(16)
N298 C301 1.539(18)
C299 C300 1.48(2)
C301 C302 1.54(2)
N310 C311 1.338(10)
N310 C314 1.356(12)
C311 S312 1.689(10)
S312 C313 1.690(10)
C313 C314 1.359(13)
C314 C321 1.486(11)
C320 C325 1.380(11)
C320 C321 1.402(12)
C321 C322 1.393(12)
C322 C323 1.392(12)
C323 C324 1.367(13)
C324 C325 1.426(12)
C325 C334 1.460(12)
N330 C331 1.335(10)
N330 C334 1.397(10)
C331 C341 1.455(12)
C331 S332 1.713(8)
S332 C333 1.687(9)
C333 C334 1.384(11)
N340 C341 1.346(10)
N340 C345 1.354(11)
C341 C342 1.401(12)
C342 C343 1.378(13)
C343 C344 1.411(13)
C344 C345 1.385(13)
C345 C346 1.504(12)
C346 O347 1.259(10)
C346 N348 1.327(11)
N348 C349 1.460(12)
N348 C351 1.515(12)
C349 C350 1.495(15)
C351 C352 1.519(14)
S1A O2A 1.424(7)
S1A O3A 1.430(6)
S1A O1A 1.436(6)
S1A C1A 1.831(9)
C1A F2A 1.296(11)
C1A F1A 1.307(10)
C1A F3A 1.354(10)
S1B O3B 1.383(9)
S1B O2B 1.413(8)
S1B O1B 1.433(6)
S1B C1B 1.751(15)
C1B F2B 1.248(17)
C1B F3B 1.298(13)
C1B F1B 1.38(2)
S1C O3C 1.404(7)
S1C O1C 1.410(7)
S1C O2C 1.497(8)
S1C C1C 1.762(18)
C1C F1C 1.334(17)
C1C F2C 1.338(17)
C1C F3C 1.384(17)
S1D O2D 1.444(9)
S1D O3D 1.479(18)
S1D O1D 1.502(15)
S1D C1D 1.628(17)
C1D F1D 1.339(17)
C1D F3D 1.351(17)
C1D F2D 1.39(2)
S1E O2E 1.416(5)
S1E O1E 1.417(5)
S1E O3E 1.418(5)
S1E C1E 1.802(7)
C1E F2E 1.312(5)
C1E F1E 1.312(5)
C1E F3E 1.344(5)
S1I O2I 1.441(4)
S1I O1I 1.441(4)
S1I O3I 1.443(4)
S1I C1I 1.834(5)
C1I F2I 1.335(4)
C1I F1I 1.335(4)
C1I F3I 1.367(4)
S1F O2F 1.427(10)
S1F O3F 1.440(9)
S1F O1F 1.474(10)
S1F C1F 1.812(13)
C1F F2F 1.291(13)
C1F F1F 1.302(13)
C1F F3F 1.370(13)
S1G O2G 1.428(6)
S1G O1G 1.429(7)
S1G O3G 1.430(7)
S1G C1G 1.817(8)
C1G F2G 1.323(6)
C1G F1G 1.323(6)
C1G F3G 1.355(6)
S1J O2J 1.394(6)
S1J O1J 1.394(6)
S1J O3J 1.396(6)
S1J C1J 1.774(8)
C1J F2J 1.291(6)
C1J F1J 1.292(6)
C1J F3J 1.322(6)
S1H O2H 1.419(5)
S1H O1H 1.419(5)
S1H O3H 1.421(5)
S1H C1H 1.806(7)
C1H F2H 1.315(5)
C1H F1H 1.315(5)
C1H F3H 1.346(5)
S1K O2K 1.441(7)
S1K O1K 1.441(7)
S1K O3K 1.443(7)
S1K C1K 1.833(8)
C1K F2K 1.335(6)
C1K F1K 1.335(6)
C1K F3K 1.367(6)
S1L O2L 1.625(16)
S1L O1L 1.626(16)
S1L O3L 1.627(16)
S1L C1L 2.07(2)
C1L F2L 1.506(15)
C1L F1L 1.506(15)
C1L F3L 1.542(15)
S1M O2M 1.488(8)
S1M O1M 1.488(8)
S1M O3M 1.489(8)
S1M C1M 1.893(10)
C1M F2M 1.378(7)
C1M F1M 1.378(7)
C1M F3M 1.411(8)

loop_
_platon_squeeze_void_nr
_platon_squeeze_void_average_x
_platon_squeeze_void_average_y
_platon_squeeze_void_average_z
_platon_squeeze_void_volume
_platon_squeeze_void_count_electrons
1 -0.002 0.002 0.000 3381.7 491.0
